data_4319665
loop_
_publ_author_name
'James E. Redman'
'Neil Feeder'
'Simon J. Teat'
'Jeremy K. M. Sanders'

_publ_contact_author
;
  Jeremy K. M. Sanders
  University Chemical Laboratory
  University of Cambridge
  Lensfield Road
  Cambridge, CB2 1EW
  UK
;
_publ_contact_author_email jkms@cam.ac.uk
_publ_contact_author_fax 44(1223)336017
_publ_contact_author_phone 44(1223)336411
_publ_section_title
;
 Rh(III) Porphyrins as Building Blocks for Porphyrin Coordination Arrays:
 From Dimers to Heterometallic Undecamers
;
_journal_name_full 'Inorganic Chemistry'
_journal_page_first 2486
_journal_page_last 2499
_journal_paper_doi 10.1021/ic001038f
_journal_volume 40
_journal_year 2001
_chemical_formula_moiety 'C134 H160 I2 N10 Rh2, 0.5(C H Cl3)'
_chemical_formula_sum 'C134.5 H160.5 Cl1.5 I2 N10 Rh2'
_chemical_formula_weight 2430.02
_chemical_name_systematic
; 
 ? 
;
_space_group_IT_number 9
_symmetry_cell_setting monoclinic
_symmetry_space_group_name_Hall 'C -2yc'
_symmetry_space_group_name_H-M 'C 1 c 1'
_atom_sites_solution_hydrogens geom
_atom_sites_solution_primary direct
_atom_sites_solution_secondary difmap
_audit_creation_method SHELXL-97
_cell_angle_alpha 90.00
_cell_angle_beta 102.350(5)
_cell_angle_gamma 90.00
_cell_formula_units_Z 4
_cell_length_a 15.0183(2)
_cell_length_b 29.6207(5)
_cell_length_c 29.2941(5)
_cell_measurement_reflns_used 51372
_cell_measurement_temperature 150(2)
_cell_measurement_theta_max 29.07
_cell_measurement_theta_min 2.96
_cell_volume 12730.0(4)
_computing_cell_refinement 'LSCELL (CLEGG, 1997)'
_computing_data_collection 'Bruker SMART'
_computing_data_reduction 'Bruker SAINT'
_computing_molecular_graphics 'XP (Sheldrick, 1996)'
_computing_publication_material 'SHELXL-97 (Sheldrick, 1997)'
_computing_structure_refinement 'SHELXL-97 (Sheldrick, 1997)'
_computing_structure_solution 'SHELXS-97 (Sheldrick, 1990)'
_diffrn_ambient_temperature 150(2)
_diffrn_detector_area_resol_mean 8.192
_diffrn_measured_fraction_theta_full 0.918
_diffrn_measured_fraction_theta_max 0.918
_diffrn_measurement_device_type 'Bruker SMART CCD'
_diffrn_measurement_method 'Thin slice, \w-scans'
_diffrn_radiation_monochromator 'Silicon 111'
_diffrn_radiation_source 'Daresbury SRS, Station 9.8'
_diffrn_radiation_type Synchrotron
_diffrn_radiation_wavelength 0.69230
_diffrn_reflns_av_R_equivalents 0.0442
_diffrn_reflns_av_sigmaI/netI 0.0670
_diffrn_reflns_limit_h_max 20
_diffrn_reflns_limit_h_min -20
_diffrn_reflns_limit_k_max 39
_diffrn_reflns_limit_k_min -40
_diffrn_reflns_limit_l_max 39
_diffrn_reflns_limit_l_min -38
_diffrn_reflns_number 61395
_diffrn_reflns_theta_full 29.09
_diffrn_reflns_theta_max 29.09
_diffrn_reflns_theta_min 1.78
_exptl_absorpt_coefficient_mu 0.826
_exptl_absorpt_correction_T_max 0.9219
_exptl_absorpt_correction_T_min 0.8931
_exptl_absorpt_correction_type multiscans
_exptl_crystal_colour red
_exptl_crystal_density_diffrn 1.268
_exptl_crystal_density_method 'not measured'
_exptl_crystal_description block
_exptl_crystal_F_000 5036
_exptl_crystal_size_max 0.14
_exptl_crystal_size_mid 0.14
_exptl_crystal_size_min 0.10
_refine_diff_density_max 0.964
_refine_diff_density_min -1.136
_refine_diff_density_rms 0.095
_refine_ls_abs_structure_details 'Flack H D (1983), Acta Cryst. A39, 876-881'
_refine_ls_abs_structure_Flack 0.028(13)
_refine_ls_extinction_method none
_refine_ls_goodness_of_fit_ref 1.053
_refine_ls_hydrogen_treatment mixed
_refine_ls_matrix_type full
_refine_ls_number_parameters 1337
_refine_ls_number_reflns 31771
_refine_ls_number_restraints 90
_refine_ls_restrained_S_all 1.060
_refine_ls_R_factor_all 0.0600
_refine_ls_R_factor_gt 0.0440
_refine_ls_shift/su_max 1.921
_refine_ls_shift/su_mean 0.064
_refine_ls_structure_factor_coef Fsqd
_refine_ls_weighting_details 'calc w=1/[\s^2^(Fo^2^)+(0.0648P)^2^+12.2875P] where P=(Fo^2^+2Fc^2^)/3'
_refine_ls_weighting_scheme calc
_refine_ls_wR_factor_gt 0.1146
_refine_ls_wR_factor_ref 0.1209
_reflns_number_gt 27163
_reflns_number_total 31771
_reflns_threshold_expression >2sigma(I)
_cod_data_source_file ic001038f_07.cif
_cod_data_source_block js0013
_cod_depositor_comments
;
The following automatic conversions were performed:

'_symmetry_cell_setting' value 'Monoclinic' changed to 'monoclinic'
according to the built-in table from CIF Core dictionary named
'cif_core.dic' version 2.4.1 from 2010-06-29.

Automatic conversion script
Id: cif_fix_values 1646 2011-03-28 12:23:43Z adriana 
;
_cod_original_cell_volume 12730.0(3)
_cod_original_formula_sum 'C134.50 H160.50 Cl1.50 I2 N10 Rh2'
_cod_database_code 4319665

loop_
_symmetry_equiv_pos_as_xyz
'x, y, z'
'x, -y, z+1/2'
'x+1/2, y+1/2, z'
'x+1/2, -y+1/2, z+1/2'

loop_
_atom_site_label
_atom_site_type_symbol
_atom_site_fract_x
_atom_site_fract_y
_atom_site_fract_z
_atom_site_U_iso_or_equiv
_atom_site_adp_type
_atom_site_occupancy
_atom_site_symmetry_multiplicity
_atom_site_calc_flag
_atom_site_refinement_flags
_atom_site_disorder_assembly
_atom_site_disorder_group
I1_1 I 0.065499(18) 0.069692(9) 0.593293(10) 0.02635(8) Uani 1 1 d . . .
Rh1_1 Rh 0.00293(2) 0.071410(11) 0.501238(11) 0.01892(8) Uani 1 1 d . . .
N1_1 N -0.0043(3) 0.00082(12) 0.49811(13) 0.0190(7) Uani 1 1 d . . .
N2_1 N 0.1346(3) 0.06592(12) 0.49042(14) 0.0230(8) Uani 1 1 d . . .
N3_1 N 0.0096(3) 0.14115(14) 0.50270(16) 0.0288(9) Uani 1 1 d . C .
N4_1 N -0.1301(3) 0.07667(12) 0.50881(13) 0.0194(7) Uani 1 1 d . C .
C1_1 C -0.1633(3) -0.00526(14) 0.50776(14) 0.0223(8) Uani 1 1 d . . .
H1_1 H -0.2093 -0.0264 0.5108 0.027 Uiso 1 1 calc R . .
C2_1 C -0.0807(3) -0.02344(14) 0.50250(14) 0.0227(8) Uani 1 1 d . . .
C3_1 C -0.0627(3) -0.07182(15) 0.49875(15) 0.0263(8) Uani 1 1 d . . .
C4_1 C 0.0238(3) -0.07590(14) 0.49271(17) 0.0268(9) Uani 1 1 d . . .
C5_1 C 0.0627(3) -0.02946(14) 0.49161(15) 0.0223(8) Uani 1 1 d . . .
C6_1 C 0.1502(3) -0.01748(15) 0.48517(16) 0.0263(9) Uani 1 1 d . . .
C7_1 C 0.1835(3) 0.02724(16) 0.48358(16) 0.0250(9) Uani 1 1 d . . .
C8_1 C 0.2744(3) 0.04117(19) 0.47647(18) 0.0342(10) Uani 1 1 d . C .
C9_1 C 0.2765(3) 0.08755(17) 0.47933(18) 0.0316(10) Uani 1 1 d . . .
C10_1 C 0.1907(4) 0.10254(17) 0.48739(19) 0.0273(10) Uani 1 1 d . C .
C11_1 C 0.1669(3) 0.14827(16) 0.49182(17) 0.0262(9) Uani 1 1 d . . .
H11_1 H 0.2128 0.1698 0.4898 0.031 Uiso 1 1 calc R C .
C12_1 C 0.0839(3) 0.16607(14) 0.49886(17) 0.0250(9) Uani 1 1 d . C .
C13_1 C 0.0677(3) 0.21430(15) 0.50169(17) 0.0288(9) Uani 1 1 d . . .
C14_1 C -0.0217(3) 0.21888(15) 0.50992(18) 0.0269(9) Uani 1 1 d . C .
C15_1 C -0.0571(3) 0.17243(15) 0.50950(16) 0.0266(9) Uani 1 1 d . . .
C16_1 C -0.1455(3) 0.16059(15) 0.51335(16) 0.0247(9) Uani 1 1 d . C .
C17_1 C -0.1814(3) 0.11560(16) 0.51094(16) 0.0207(9) Uani 1 1 d . . .
C18_1 C -0.2779(3) 0.10246(15) 0.50949(16) 0.0251(8) Uani 1 1 d . C .
C19_1 C -0.2805(3) 0.05575(16) 0.50878(15) 0.0243(8) Uani 1 1 d . . .
C20_1 C -0.1872(3) 0.04038(15) 0.50911(14) 0.0206(8) Uani 1 1 d . C .
C21_1 C 0.0700(4) -0.12078(19) 0.4876(2) 0.0446(14) Uani 1 1 d . . .
H21A_1 H 0.0305 -0.1456 0.4934 0.067 Uiso 1 1 calc R . .
H21B_1 H 0.1282 -0.1223 0.5104 0.067 Uiso 1 1 calc R . .
H21C_1 H 0.0809 -0.1234 0.4559 0.067 Uiso 1 1 calc R . .
C22_1 C 0.3520(4) 0.0130(2) 0.4659(3) 0.0475(14) Uani 1 1 d . . .
H22A_1 H 0.4021 0.0329 0.4621 0.071 Uiso 1 1 calc R C .
H22B_1 H 0.3304 -0.0041 0.4370 0.071 Uiso 1 1 calc R . .
H22C_1 H 0.3737 -0.0080 0.4918 0.071 Uiso 1 1 calc R . .
C23_1 C -0.0613(4) 0.26479(17) 0.5170(2) 0.0420(13) Uani 1 1 d . . .
H23A_1 H -0.0135 0.2878 0.5199 0.063 Uiso 1 1 calc R C .
H23B_1 H -0.0854 0.2644 0.5456 0.063 Uiso 1 1 calc R . .
H23C_1 H -0.1105 0.2719 0.4902 0.063 Uiso 1 1 calc R . .
C24_1 C -0.3605(3) 0.13252(17) 0.5067(2) 0.0361(11) Uani 1 1 d . . .
H24A_1 H -0.4145 0.1138 0.5062 0.054 Uiso 1 1 calc R C .
H24B_1 H -0.3697 0.1507 0.4781 0.054 Uiso 1 1 calc R . .
H24C_1 H -0.3507 0.1525 0.5340 0.054 Uiso 1 1 calc R . .
C25_1 C -0.1306(4) -0.10973(15) 0.49959(17) 0.0277(11) Uani 1 1 d D . .
H25A_1 H -0.1809 -0.0980 0.5133 0.033 Uiso 1 1 calc R . .
H25B_1 H -0.0999 -0.1340 0.5204 0.033 Uiso 1 1 calc R . .
C26_1 C -0.1718(3) -0.13031(16) 0.45137(16) 0.0370(11) Uani 1 1 d D B .
H26A_1 H -0.1216 -0.1372 0.4354 0.044 Uiso 1 1 calc R . .
H26B_1 H -0.2017 -0.1592 0.4561 0.044 Uiso 1 1 calc R . .
C27_1 C -0.2415(4) -0.1001(2) 0.41931(17) 0.0471(13) Uani 1 1 d D . .
H27A_1 H -0.2128 -0.0706 0.4153 0.056 Uiso 1 1 calc R A 1
H27B_1 H -0.2937 -0.0944 0.4342 0.056 Uiso 1 1 calc R A 1
C28_1 C -0.2766(5) -0.1221(2) 0.3705(2) 0.067(2) Uani 0.50 1 d PD B 1
H28A_1 H -0.2226 -0.1314 0.3585 0.080 Uiso 0.50 1 calc PR B 1
H28B_1 H -0.3096 -0.1501 0.3754 0.080 Uiso 0.50 1 calc PR B 1
C29_1 C -0.3369(10) -0.0959(4) 0.3330(3) 0.059(3) Uiso 0.50 1 d PD B 1
H29A_1 H -0.3060 -0.0671 0.3289 0.071 Uiso 0.50 1 calc PR B 1
H29B_1 H -0.3934 -0.0884 0.3436 0.071 Uiso 0.50 1 calc PR B 1
C30_1 C -0.3637(15) -0.1195(7) 0.2848(4) 0.087(5) Uiso 0.50 1 d PD B 1
H30A_1 H -0.4057 -0.1001 0.2630 0.130 Uiso 0.50 1 calc PR B 1
H30B_1 H -0.3934 -0.1483 0.2882 0.130 Uiso 0.50 1 calc PR B 1
H30C_1 H -0.3088 -0.1249 0.2725 0.130 Uiso 0.50 1 calc PR B 1
C28'_1 C -0.2766(5) -0.1221(2) 0.3705(2) 0.067(2) Uani 0.50 1 d PD B 2
H28C_1 H -0.2891 -0.1546 0.3741 0.080 Uiso 0.50 1 calc PR B 2
H28D_1 H -0.2301 -0.1193 0.3513 0.080 Uiso 0.50 1 calc PR B 2
C29'_1 C -0.3676(7) -0.0966(4) 0.3460(4) 0.050(3) Uiso 0.50 1 d PD B 2
H29C_1 H -0.4160 -0.1034 0.3632 0.060 Uiso 0.50 1 calc PR B 2
H29D_1 H -0.3566 -0.0637 0.3478 0.060 Uiso 0.50 1 calc PR B 2
C30'_1 C -0.4005(18) -0.1103(11) 0.2948(5) 0.151(13) Uiso 0.50 1 d PD B 2
H30D_1 H -0.4579 -0.0947 0.2817 0.227 Uiso 0.50 1 calc PR B 2
H30E_1 H -0.4102 -0.1430 0.2927 0.227 Uiso 0.50 1 calc PR B 2
H30F_1 H -0.3545 -0.1018 0.2771 0.227 Uiso 0.50 1 calc PR B 2
C31_1 C 0.3538(4) 0.1198(2) 0.4743(2) 0.0491(15) Uani 0.50 1 d PD C 1
H31A_1 H 0.4096 0.1016 0.4757 0.059 Uiso 0.50 1 calc PR C 1
H31B_1 H 0.3655 0.1402 0.5017 0.059 Uiso 0.50 1 calc PR C 1
C32_1 C 0.3395(9) 0.1492(4) 0.4299(4) 0.052(3) Uiso 0.50 1 d PD C 1
H32A_1 H 0.3525 0.1308 0.4038 0.062 Uiso 0.50 1 calc PR C 1
H32B_1 H 0.2748 0.1585 0.4213 0.062 Uiso 0.50 1 calc PR C 1
C33_1 C 0.3998(9) 0.1914(3) 0.4356(4) 0.050(3) Uiso 0.50 1 d PD C 1
H33A_1 H 0.4633 0.1823 0.4492 0.061 Uiso 0.50 1 calc PR C 1
H33B_1 H 0.3798 0.2120 0.4581 0.061 Uiso 0.50 1 calc PR C 1
C34_1 C 0.3988(10) 0.2176(4) 0.3902(4) 0.062(3) Uiso 0.50 1 d PD C 1
H34A_1 H 0.3352 0.2258 0.3756 0.074 Uiso 0.50 1 calc PR C 1
H34B_1 H 0.4222 0.1979 0.3682 0.074 Uiso 0.50 1 calc PR C 1
C35_1 C 0.4576(15) 0.2615(5) 0.3986(6) 0.088(6) Uiso 0.50 1 d PD C 1
H35A_1 H 0.4432 0.2780 0.4255 0.105 Uiso 0.50 1 calc PR C 1
H35B_1 H 0.5228 0.2530 0.4068 0.105 Uiso 0.50 1 calc PR C 1
C36_1 C 0.442(2) 0.2932(7) 0.3561(8) 0.123(9) Uiso 0.50 1 d PD C 1
H36A_1 H 0.4771 0.3210 0.3643 0.185 Uiso 0.50 1 calc PR C 1
H36B_1 H 0.3772 0.3004 0.3466 0.185 Uiso 0.50 1 calc PR C 1
H36C_1 H 0.4624 0.2782 0.3302 0.185 Uiso 0.50 1 calc PR C 1
C31'_1 C 0.3538(4) 0.1198(2) 0.4743(2) 0.0491(15) Uani 0.50 1 d PD C 2
H31C_1 H 0.4134 0.1045 0.4846 0.059 Uiso 0.50 1 calc PR C 2
H31D_1 H 0.3530 0.1468 0.4941 0.059 Uiso 0.50 1 calc PR C 2
C32'_1 C 0.3406(12) 0.1343(6) 0.4216(4) 0.073(5) Uiso 0.50 1 d PD C 2
H32C_1 H 0.3522 0.1080 0.4028 0.088 Uiso 0.50 1 calc PR C 2
H32D_1 H 0.2768 0.1441 0.4099 0.088 Uiso 0.50 1 calc PR C 2
C33'_1 C 0.4050(13) 0.1730(7) 0.4153(7) 0.102(7) Uiso 0.50 1 d PD C 2
H33C_1 H 0.4451 0.1796 0.4461 0.122 Uiso 0.50 1 calc PR C 2
H33D_1 H 0.4445 0.1623 0.3944 0.122 Uiso 0.50 1 calc PR C 2
C34'_1 C 0.359(2) 0.2173(16) 0.395(4) 0.69(12) Uiso 0.50 1 d PD C 2
H34C_1 H 0.3230 0.2294 0.4170 0.824 Uiso 0.50 1 calc PR C 2
H34D_1 H 0.3170 0.2109 0.3651 0.824 Uiso 0.50 1 calc PR C 2
C35'_1 C 0.430(3) 0.2538(10) 0.3874(17) 0.26(2) Uiso 0.50 1 d PD C 2
H35C_1 H 0.4896 0.2472 0.4079 0.312 Uiso 0.50 1 calc PR C 2
H35D_1 H 0.4094 0.2838 0.3962 0.312 Uiso 0.50 1 calc PR C 2
C36'_1 C 0.440(6) 0.255(3) 0.3357(19) 0.39(5) Uiso 0.50 1 d PD C 2
H36D_1 H 0.4859 0.2776 0.3323 0.589 Uiso 0.50 1 calc PR C 2
H36E_1 H 0.3813 0.2632 0.3154 0.589 Uiso 0.50 1 calc PR C 2
H36F_1 H 0.4589 0.2253 0.3267 0.589 Uiso 0.50 1 calc PR C 2
C37_1 C 0.1333(3) 0.25119(18) 0.49312(18) 0.0374(11) Uani 1 1 d D C .
H37A_1 H 0.1966 0.2422 0.5076 0.045 Uiso 1 1 calc R D 1
H37B_1 H 0.1196 0.2795 0.5082 0.045 Uiso 1 1 calc R D 1
C38_1 C 0.1259(5) 0.2596(2) 0.4403(2) 0.0620(19) Uani 0.50 1 d PD C 1
H38A_1 H 0.1288 0.2305 0.4241 0.074 Uiso 0.50 1 calc PR C 1
H38B_1 H 0.1777 0.2785 0.4357 0.074 Uiso 0.50 1 calc PR C 1
C39_1 C 0.0326(7) 0.2844(5) 0.4187(3) 0.052(3) Uiso 0.50 1 d PD C 1
H39A_1 H -0.0184 0.2678 0.4276 0.062 Uiso 0.50 1 calc PR C 1
H39B_1 H 0.0337 0.3153 0.4317 0.062 Uiso 0.50 1 calc PR C 1
C40_1 C 0.0167(9) 0.2870(5) 0.3651(3) 0.061(4) Uiso 0.50 1 d PD C 1
H40A_1 H 0.0141 0.2559 0.3524 0.073 Uiso 0.50 1 calc PR C 1
H40B_1 H 0.0692 0.3025 0.3566 0.073 Uiso 0.50 1 calc PR C 1
C41_1 C -0.0717(11) 0.3122(7) 0.3420(4) 0.093(6) Uiso 0.50 1 d PD C 1
H41A_1 H -0.0648 0.3446 0.3499 0.112 Uiso 0.50 1 calc PR C 1
H41B_1 H -0.1230 0.3003 0.3548 0.112 Uiso 0.50 1 calc PR C 1
C42_1 C -0.0948(15) 0.3067(9) 0.2879(5) 0.112(7) Uiso 0.50 1 d PD C 1
H42A_1 H -0.1504 0.3237 0.2748 0.168 Uiso 0.50 1 calc PR C 1
H42B_1 H -0.1042 0.2747 0.2799 0.168 Uiso 0.50 1 calc PR C 1
H42C_1 H -0.0442 0.3184 0.2751 0.168 Uiso 0.50 1 calc PR C 1
C38'_1 C 0.1259(5) 0.2596(2) 0.4403(2) 0.0620(19) Uani 0.50 1 d PD C 2
H38C_1 H 0.1669 0.2853 0.4378 0.074 Uiso 0.50 1 calc PR C 2
H38D_1 H 0.1525 0.2328 0.4280 0.074 Uiso 0.50 1 calc PR C 2
C39'_1 C 0.0432(10) 0.2686(6) 0.4090(3) 0.064(4) Uiso 0.50 1 d PD C 2
H39C_1 H 0.0183 0.2967 0.4196 0.076 Uiso 0.50 1 calc PR C 2
H39D_1 H 0.0005 0.2440 0.4126 0.076 Uiso 0.50 1 calc PR C 2
C40'_1 C 0.0395(9) 0.2739(6) 0.3558(3) 0.067(4) Uiso 0.50 1 d PD C 2
H40C_1 H 0.0833 0.2975 0.3511 0.080 Uiso 0.50 1 calc PR C 2
H40D_1 H 0.0585 0.2451 0.3435 0.080 Uiso 0.50 1 calc PR C 2
C41'_1 C -0.0567(10) 0.2866(8) 0.3281(4) 0.090(6) Uiso 0.50 1 d PD C 2
H41C_1 H -0.0726 0.3170 0.3379 0.108 Uiso 0.50 1 calc PR C 2
H41D_1 H -0.1015 0.2650 0.3358 0.108 Uiso 0.50 1 calc PR C 2
C42'_1 C -0.0638(15) 0.2866(9) 0.2746(4) 0.108(7) Uiso 0.50 1 d PD C 2
H42D_1 H -0.1251 0.2961 0.2588 0.162 Uiso 0.50 1 calc PR C 2
H42E_1 H -0.0521 0.2560 0.2644 0.162 Uiso 0.50 1 calc PR C 2
H42F_1 H -0.0186 0.3075 0.2668 0.162 Uiso 0.50 1 calc PR C 2
C43_1 C -0.3619(3) 0.02491(17) 0.50475(17) 0.0273(9) Uani 1 1 d . C .
H43A_1 H -0.4109 0.0415 0.5154 0.033 Uiso 1 1 calc R . .
H43B_1 H -0.3444 -0.0011 0.5260 0.033 Uiso 1 1 calc R . .
C44_1 C -0.4004(3) 0.00661(18) 0.45445(17) 0.0320(10) Uani 1 1 d . . .
H44A_1 H -0.3519 -0.0105 0.4439 0.038 Uiso 1 1 calc R C .
H44B_1 H -0.4510 -0.0145 0.4554 0.038 Uiso 1 1 calc R . .
C45_1 C -0.4354(4) 0.0442(2) 0.41861(18) 0.0405(12) Uani 1 1 d . C .
H45A_1 H -0.3832 0.0628 0.4142 0.049 Uiso 1 1 calc R . .
H45B_1 H -0.4775 0.0641 0.4312 0.049 Uiso 1 1 calc R . .
C46_1 C -0.4856(4) 0.0255(3) 0.3706(2) 0.0541(16) Uani 1 1 d . . .
H46A_1 H -0.4440 0.0048 0.3588 0.065 Uiso 1 1 calc R C .
H46B_1 H -0.5387 0.0076 0.3752 0.065 Uiso 1 1 calc R . .
C47_1 C -0.5187(8) 0.0612(4) 0.3337(3) 0.094(3) Uani 1 1 d . C .
H47A_1 H -0.4658 0.0785 0.3279 0.113 Uiso 1 1 calc R . .
H47B_1 H -0.5595 0.0825 0.3453 0.113 Uiso 1 1 calc R . .
C48_1 C -0.5707(8) 0.0399(5) 0.2869(3) 0.119(5) Uani 1 1 d . . .
H48A_1 H -0.5903 0.0639 0.2639 0.178 Uiso 1 1 calc R C .
H48B_1 H -0.6243 0.0236 0.2923 0.178 Uiso 1 1 calc R . .
H48C_1 H -0.5304 0.0189 0.2752 0.178 Uiso 1 1 calc R . .
C49_1 C 0.2133(3) -0.05565(16) 0.47818(18) 0.0289(9) Uani 1 1 d . . .
C50_1 C 0.2734(4) -0.0747(2) 0.5167(2) 0.0395(12) Uani 1 1 d . . .
H50_1 H 0.2720 -0.0651 0.5475 0.047 Uiso 1 1 calc R . .
C51_1 C 0.3366(5) -0.1086(2) 0.5096(3) 0.058(2) Uani 1 1 d . . .
H51_1 H 0.3774 -0.1212 0.5357 0.069 Uiso 1 1 calc R . .
C52_1 C 0.3390(5) -0.1229(2) 0.4660(3) 0.0570(17) Uani 1 1 d . . .
H52_1 H 0.3829 -0.1446 0.4615 0.068 Uiso 1 1 calc R . .
C53_1 C 0.2775(6) -0.1060(2) 0.4282(3) 0.0571(19) Uani 1 1 d . . .
H53_1 H 0.2769 -0.1176 0.3979 0.069 Uiso 1 1 calc R . .
C54_1 C 0.2147(4) -0.0714(2) 0.4335(2) 0.0451(13) Uani 1 1 d . . .
H54_1 H 0.1743 -0.0592 0.4069 0.054 Uiso 1 1 calc R . .
C55_1 C -0.2083(4) 0.19836(17) 0.5220(2) 0.0364(11) Uani 1 1 d . . .
C56_1 C -0.2541(4) 0.2266(2) 0.4857(3) 0.0497(14) Uani 1 1 d . C .
H56_1 H -0.2470 0.2215 0.4547 0.060 Uiso 1 1 calc R . .
C57_1 C -0.3096(6) 0.2619(3) 0.4946(4) 0.075(3) Uani 1 1 d . . .
H57_1 H -0.3405 0.2804 0.4697 0.090 Uiso 1 1 calc R C .
C58_1 C -0.3190(5) 0.2696(2) 0.5395(4) 0.072(2) Uani 1 1 d . C .
H58_1 H -0.3567 0.2937 0.5455 0.087 Uiso 1 1 calc R . .
C59_1 C -0.2738(5) 0.2424(2) 0.5771(3) 0.063(2) Uani 1 1 d . . .
H59_1 H -0.2804 0.2483 0.6081 0.076 Uiso 1 1 calc R C .
C60_1 C -0.2186(5) 0.2064(2) 0.5678(2) 0.0461(14) Uani 1 1 d . C .
H60_1 H -0.1884 0.1876 0.5926 0.055 Uiso 1 1 calc R . .
I1_2 I -0.387566(18) 0.109649(9) 0.030252(10) 0.02547(7) Uani 1 1 d . . .
Rh1_2 Rh -0.32550(2) 0.107648(11) 0.122382(11) 0.01878(8) Uani 1 1 d . . .
N1_2 N -0.3298(2) 0.17819(11) 0.12347(13) 0.0168(6) Uani 1 1 d . . .
N2_2 N -0.1913(3) 0.11390(13) 0.11555(14) 0.0231(8) Uani 1 1 d . . .
N3_2 N -0.3175(3) 0.03805(14) 0.12279(15) 0.0247(8) Uani 1 1 d . . .
N4_2 N -0.4569(3) 0.10104(13) 0.13212(13) 0.0212(7) Uani 1 1 d . . .
C1_2 C -0.4881(4) 0.18300(17) 0.1358(2) 0.0346(11) Uani 1 1 d . . .
H1_2 H -0.5339 0.2039 0.1398 0.041 Uiso 1 1 calc R . .
C2_2 C -0.4073(3) 0.20173(16) 0.12929(17) 0.0288(10) Uani 1 1 d . . .
C3_2 C -0.3903(3) 0.25038(16) 0.12547(18) 0.0314(9) Uani 1 1 d . F .
C4_2 C -0.3070(4) 0.25550(15) 0.11772(17) 0.0307(10) Uani 1 1 d . . .
C5_2 C -0.2664(3) 0.20872(14) 0.11657(15) 0.0233(8) Uani 1 1 d . . .
C6_2 C -0.1772(3) 0.19732(15) 0.11208(16) 0.0261(9) Uani 1 1 d . . .
C7_2 C -0.1410(3) 0.15315(15) 0.11400(16) 0.0232(9) Uani 1 1 d . . .
C8_2 C -0.0449(3) 0.14007(15) 0.11720(16) 0.0264(9) Uani 1 1 d . . .
C9_2 C -0.0401(3) 0.09349(16) 0.11965(15) 0.0256(9) Uani 1 1 d . . .
C10_2 C -0.1310(3) 0.07809(16) 0.11910(17) 0.0233(9) Uani 1 1 d . . .
C11_2 C -0.1548(3) 0.03221(14) 0.12124(14) 0.0209(8) Uani 1 1 d . . .
H11_2 H -0.1072 0.0111 0.1213 0.025 Uiso 1 1 calc R . .
C12_2 C -0.2403(3) 0.01359(13) 0.12334(14) 0.0194(7) Uani 1 1 d . . .
C13_2 C -0.2569(3) -0.03473(15) 0.12644(15) 0.0245(8) Uani 1 1 d . . .
C14_2 C -0.3490(3) -0.03978(15) 0.12671(17) 0.0279(9) Uani 1 1 d . . .
C15_2 C -0.3873(3) 0.00599(15) 0.12540(14) 0.0230(8) Uani 1 1 d . . .
C16_2 C -0.4748(3) 0.01689(15) 0.13103(15) 0.0232(8) Uani 1 1 d . . .
C17_2 C -0.5080(3) 0.06216(17) 0.13494(17) 0.0221(9) Uani 1 1 d . . .
C18_2 C -0.5980(3) 0.07549(16) 0.14353(17) 0.0276(9) Uani 1 1 d . G .
C19_2 C -0.5991(3) 0.12126(19) 0.14492(19) 0.0321(10) Uani 1 1 d . . .
C20_2 C -0.5113(3) 0.13706(17) 0.13739(17) 0.0277(9) Uani 1 1 d . G .
C21_2 C -0.2646(4) 0.30066(16) 0.1093(2) 0.0406(12) Uani 1 1 d . . .
H21A_2 H -0.3127 0.3234 0.1008 0.061 Uiso 1 1 calc R . .
H21B_2 H -0.2320 0.2975 0.0838 0.061 Uiso 1 1 calc R . .
H21C_2 H -0.2218 0.3101 0.1378 0.061 Uiso 1 1 calc R . .
C22_2 C 0.0388(4) 0.16993(19) 0.1186(3) 0.0440(14) Uani 1 1 d . . .
H22A_2 H 0.0939 0.1512 0.1248 0.066 Uiso 1 1 calc R . .
H22B_2 H 0.0428 0.1925 0.1435 0.066 Uiso 1 1 calc R . .
H22C_2 H 0.0334 0.1853 0.0885 0.066 Uiso 1 1 calc R . .
C23_2 C -0.3936(4) -0.08616(16) 0.1258(2) 0.0378(11) Uani 1 1 d . . .
H23A_2 H -0.3474 -0.1097 0.1264 0.057 Uiso 1 1 calc R . .
H23B_2 H -0.4410 -0.0892 0.0972 0.057 Uiso 1 1 calc R . .
H23C_2 H -0.4209 -0.0894 0.1531 0.057 Uiso 1 1 calc R . .
C24_2 C -0.6769(4) 0.04617(19) 0.1513(2) 0.0385(11) Uani 1 1 d . . .
H24A_2 H -0.6557 0.0261 0.1780 0.058 Uiso 1 1 calc R G .
H24B_2 H -0.7000 0.0281 0.1232 0.058 Uiso 1 1 calc R . .
H24C_2 H -0.7258 0.0655 0.1576 0.058 Uiso 1 1 calc R . .
C25_2 C -0.4616(4) 0.28633(19) 0.1293(2) 0.0504(16) Uani 1 1 d D . .
H25A_2 H -0.5224 0.2749 0.1136 0.060 Uiso 1 1 calc R E 1
H25B_2 H -0.4491 0.3135 0.1121 0.060 Uiso 1 1 calc R E 1
C26_2 C -0.4653(5) 0.3003(3) 0.1794(3) 0.085(3) Uani 0.50 1 d PD F 1
H26A_2 H -0.5124 0.3240 0.1769 0.102 Uiso 0.50 1 calc PR F 1
H26B_2 H -0.4879 0.2738 0.1942 0.102 Uiso 0.50 1 calc PR F 1
C27_2 C -0.3828(10) 0.3171(8) 0.2128(5) 0.095(7) Uiso 0.50 1 d PD F 1
H27A_2 H -0.3496 0.3381 0.1962 0.114 Uiso 0.50 1 calc PR F 1
H27B_2 H -0.3420 0.2912 0.2236 0.114 Uiso 0.50 1 calc PR F 1
C28_2 C -0.4041(13) 0.3416(8) 0.2561(6) 0.130(9) Uiso 0.50 1 d PD F 1
H28A_2 H -0.4551 0.3629 0.2456 0.155 Uiso 0.50 1 calc PR F 1
H28B_2 H -0.4243 0.3190 0.2767 0.155 Uiso 0.50 1 calc PR F 1
C29_2 C -0.3221(14) 0.3676(6) 0.2844(5) 0.102(5) Uiso 0.50 1 d PD F 1
H29A_2 H -0.2670 0.3485 0.2877 0.123 Uiso 0.50 1 calc PR F 1
H29B_2 H -0.3325 0.3733 0.3161 0.123 Uiso 0.50 1 calc PR F 1
C30_2 C -0.3038(18) 0.4131(8) 0.2624(10) 0.113(8) Uiso 0.50 1 d PD F 1
H30A_2 H -0.2519 0.4282 0.2826 0.170 Uiso 0.50 1 calc PR F 1
H30B_2 H -0.3580 0.4323 0.2589 0.170 Uiso 0.50 1 calc PR F 1
H30C_2 H -0.2900 0.4077 0.2316 0.170 Uiso 0.50 1 calc PR F 1
C26'_2 C -0.4653(5) 0.3003(3) 0.1794(3) 0.085(3) Uani 0.50 1 d PD F 2
H26C_2 H -0.4647 0.2733 0.1994 0.102 Uiso 0.50 1 calc PR F 2
H26D_2 H -0.5213 0.3178 0.1796 0.102 Uiso 0.50 1 calc PR F 2
C27'_2 C -0.3773(8) 0.3303(5) 0.1979(5) 0.063(4) Uiso 0.50 1 d PD F 2
H27C_2 H -0.3241 0.3100 0.2070 0.076 Uiso 0.50 1 calc PR F 2
H27D_2 H -0.3666 0.3493 0.1717 0.076 Uiso 0.50 1 calc PR F 2
C28'_2 C -0.3807(12) 0.3606(7) 0.2383(6) 0.105(7) Uiso 0.50 1 d PD F 2
H28C_2 H -0.3981 0.3423 0.2634 0.126 Uiso 0.50 1 calc PR F 2
H28D_2 H -0.4289 0.3835 0.2283 0.126 Uiso 0.50 1 calc PR F 2
C29'_2 C -0.2891(12) 0.3853(6) 0.2589(7) 0.102(5) Uiso 0.50 1 d PD F 2
H29C_2 H -0.2676 0.3765 0.2920 0.123 Uiso 0.50 1 calc PR F 2
H29D_2 H -0.2425 0.3757 0.2416 0.123 Uiso 0.50 1 calc PR F 2
C30'_2 C -0.300(2) 0.4372(6) 0.2556(16) 0.180(17) Uiso 0.50 1 d PD F 2
H30D_2 H -0.2412 0.4516 0.2682 0.270 Uiso 0.50 1 calc PR F 2
H30E_2 H -0.3445 0.4469 0.2737 0.270 Uiso 0.50 1 calc PR F 2
H30F_2 H -0.3214 0.4461 0.2229 0.270 Uiso 0.50 1 calc PR F 2
C31_2 C 0.0426(3) 0.06264(17) 0.12428(19) 0.0303(10) Uani 1 1 d . . .
H31A_2 H 0.0928 0.0798 0.1154 0.036 Uiso 1 1 calc R . .
H31B_2 H 0.0269 0.0373 0.1019 0.036 Uiso 1 1 calc R . .
C32_2 C 0.0765(4) 0.04317(19) 0.1735(2) 0.0407(12) Uani 1 1 d . . .
H32A_2 H 0.0265 0.0253 0.1818 0.049 Uiso 1 1 calc R . .
H32B_2 H 0.1273 0.0222 0.1726 0.049 Uiso 1 1 calc R . .
C33_2 C 0.1087(4) 0.0773(3) 0.2119(2) 0.0540(16) Uani 1 1 d . . .
H33A_2 H 0.0596 0.0996 0.2121 0.065 Uiso 1 1 calc R . .
H33B_2 H 0.1620 0.0938 0.2054 0.065 Uiso 1 1 calc R . .
C34_2 C 0.1352(8) 0.0547(5) 0.2603(3) 0.105(4) Uani 1 1 d . . .
H34A_2 H 0.0805 0.0382 0.2650 0.125 Uiso 1 1 calc R . .
H34B_2 H 0.1815 0.0316 0.2580 0.125 Uiso 1 1 calc R . .
C35_2 C 0.1678(10) 0.0780(4) 0.3009(4) 0.107(4) Uani 1 1 d . . .
H35A_2 H 0.1272 0.1041 0.3022 0.129 Uiso 1 1 calc R . .
H35B_2 H 0.2288 0.0900 0.2999 0.129 Uiso 1 1 calc R . .
C36_2 C 0.1757(11) 0.0505(6) 0.3461(3) 0.132(5) Uani 1 1 d . . .
H36A_2 H 0.1972 0.0701 0.3731 0.198 Uiso 1 1 calc R . .
H36B_2 H 0.2190 0.0257 0.3464 0.198 Uiso 1 1 calc R . .
H36C_2 H 0.1158 0.0381 0.3476 0.198 Uiso 1 1 calc R . .
C37_2 C -0.1848(4) -0.07216(15) 0.1317(2) 0.0306(11) Uani 1 1 d . . .
H37A_2 H -0.1286 -0.0601 0.1235 0.037 Uiso 1 1 calc R . .
H37B_2 H -0.2077 -0.0972 0.1099 0.037 Uiso 1 1 calc R . .
C38_2 C -0.1622(4) -0.09040(18) 0.18314(19) 0.0398(11) Uani 1 1 d . . .
H38A_2 H -0.2197 -0.0995 0.1919 0.048 Uiso 1 1 calc R . .
H38B_2 H -0.1235 -0.1176 0.1845 0.048 Uiso 1 1 calc R . .
C39_2 C -0.1130(4) -0.0560(2) 0.2190(2) 0.0455(12) Uani 1 1 d . . .
H39A_2 H -0.0521 -0.0496 0.2126 0.055 Uiso 1 1 calc R . .
H39B_2 H -0.1480 -0.0274 0.2152 0.055 Uiso 1 1 calc R . .
C40_2 C -0.1017(5) -0.0725(2) 0.2696(2) 0.0560(16) Uani 1 1 d . . .
H40A_2 H -0.1628 -0.0768 0.2765 0.067 Uiso 1 1 calc R . .
H40B_2 H -0.0708 -0.1022 0.2726 0.067 Uiso 1 1 calc R . .
C41_2 C -0.0476(5) -0.0404(3) 0.3052(2) 0.0571(16) Uani 1 1 d . . .
H41A_2 H -0.0777 -0.0105 0.3019 0.068 Uiso 1 1 calc R . .
H41B_2 H 0.0141 -0.0366 0.2989 0.068 Uiso 1 1 calc R . .
C42_2 C -0.0389(6) -0.0575(4) 0.3564(3) 0.080(2) Uani 1 1 d . . .
H42A_2 H -0.0031 -0.0358 0.3782 0.119 Uiso 1 1 calc R . .
H42B_2 H -0.0084 -0.0869 0.3601 0.119 Uiso 1 1 calc R . .
H42C_2 H -0.0998 -0.0604 0.3632 0.119 Uiso 1 1 calc R . .
C43_2 C -0.6739(4) 0.15251(19) 0.1544(2) 0.0425(13) Uani 0.50 1 d PD G 1
H43A_2 H -0.7345 0.1392 0.1413 0.051 Uiso 0.50 1 calc PR G 1
H43B_2 H -0.6702 0.1821 0.1392 0.051 Uiso 0.50 1 calc PR G 1
C44_2 C -0.6617(9) 0.1593(5) 0.2095(3) 0.048(3) Uiso 0.50 1 d PD G 1
H44A_2 H -0.6607 0.1295 0.2248 0.058 Uiso 0.50 1 calc PR G 1
H44B_2 H -0.6028 0.1744 0.2221 0.058 Uiso 0.50 1 calc PR G 1
C45_2 C -0.7391(9) 0.1877(6) 0.2209(5) 0.081(5) Uiso 0.50 1 d PD G 1
H45A_2 H -0.7660 0.2056 0.1927 0.098 Uiso 0.50 1 calc PR G 1
H45B_2 H -0.7869 0.1668 0.2267 0.098 Uiso 0.50 1 calc PR G 1
C46_2 C -0.7156(9) 0.2198(4) 0.2620(4) 0.054(3) Uiso 0.50 1 d PD G 1
H46A_2 H -0.6540 0.2325 0.2636 0.064 Uiso 0.50 1 calc PR G 1
H46B_2 H -0.7148 0.2031 0.2913 0.064 Uiso 0.50 1 calc PR G 1
C47_2 C -0.7876(17) 0.2598(7) 0.2572(11) 0.184(19) Uiso 0.50 1 d PD G 1
H47A_2 H -0.7655 0.2832 0.2811 0.221 Uiso 0.50 1 calc PR G 1
H47B_2 H -0.7953 0.2739 0.2259 0.221 Uiso 0.50 1 calc PR G 1
C48_2 C -0.8808(14) 0.2406(15) 0.2639(16) 0.192(17) Uiso 0.50 1 d PD G 1
H48A_2 H -0.9241 0.2654 0.2632 0.287 Uiso 0.50 1 calc PR G 1
H48B_2 H -0.8720 0.2250 0.2940 0.287 Uiso 0.50 1 calc PR G 1
H48C_2 H -0.9047 0.2193 0.2386 0.287 Uiso 0.50 1 calc PR G 1
C43'_2 C -0.6739(4) 0.15251(19) 0.1544(2) 0.0425(13) Uani 0.50 1 d P G 2
H43C_2 H -0.7321 0.1355 0.1481 0.051 Uiso 0.50 1 calc PR G 2
H43D_2 H -0.6807 0.1778 0.1318 0.051 Uiso 0.50 1 calc PR G 2
C44'_2 C -0.6604(8) 0.1717(4) 0.2018(4) 0.043(3) Uiso 0.50 1 d PD G 2
H44C_2 H -0.6008 0.1873 0.2089 0.052 Uiso 0.50 1 calc PR G 2
H44D_2 H -0.6574 0.1466 0.2243 0.052 Uiso 0.50 1 calc PR G 2
C45'_2 C -0.7343(7) 0.2052(4) 0.2098(4) 0.043(3) Uiso 0.50 1 d PD G 2
H45C_2 H -0.7507 0.2250 0.1820 0.051 Uiso 0.50 1 calc PR G 2
H45D_2 H -0.7895 0.1879 0.2121 0.051 Uiso 0.50 1 calc PR G 2
C46'_2 C -0.7081(12) 0.2351(13) 0.2530(12) 0.34(4) Uiso 0.50 1 d PD G 2
H46C_2 H -0.6732 0.2614 0.2454 0.403 Uiso 0.50 1 calc PR G 2
H46D_2 H -0.6678 0.2178 0.2781 0.403 Uiso 0.50 1 calc PR G 2
C47'_2 C -0.7930(11) 0.2523(6) 0.2711(6) 0.069(4) Uiso 0.50 1 d PD G 2
H47C_2 H -0.7727 0.2736 0.2973 0.083 Uiso 0.50 1 calc PR G 2
H47D_2 H -0.8345 0.2687 0.2457 0.083 Uiso 0.50 1 calc PR G 2
C48'_2 C -0.845(4) 0.2127(14) 0.288(3) 0.31(4) Uiso 0.50 1 d PD G 2
H48D_2 H -0.8987 0.2244 0.2984 0.472 Uiso 0.50 1 calc PR G 2
H48E_2 H -0.8052 0.1971 0.3140 0.472 Uiso 0.50 1 calc PR G 2
H48F_2 H -0.8653 0.1914 0.2622 0.472 Uiso 0.50 1 calc PR G 2
C49_2 C -0.1125(3) 0.23581(16) 0.1077(2) 0.0331(10) Uani 1 1 d . . .
C50_2 C -0.0695(4) 0.2602(2) 0.1462(3) 0.0518(16) Uani 1 1 d . . .
H50_2 H -0.0816 0.2540 0.1761 0.062 Uiso 1 1 calc R . .
C51_2 C -0.0065(6) 0.2951(3) 0.1406(4) 0.083(3) Uani 1 1 d . . .
H51_2 H 0.0230 0.3118 0.1672 0.100 Uiso 1 1 calc R . .
C52_2 C 0.0116(6) 0.3045(2) 0.0996(4) 0.083(3) Uani 1 1 d . . .
H52_2 H 0.0555 0.3270 0.0973 0.100 Uiso 1 1 calc R . .
C53_2 C -0.0328(5) 0.2818(2) 0.0597(4) 0.070(2) Uani 1 1 d . . .
H53_2 H -0.0217 0.2898 0.0300 0.084 Uiso 1 1 calc R . .
C54_2 C -0.0955(5) 0.2464(2) 0.0636(3) 0.0513(15) Uani 1 1 d . . .
H54_2 H -0.1252 0.2301 0.0366 0.062 Uiso 1 1 calc R . .
C55_2 C -0.5373(3) -0.02127(15) 0.13825(17) 0.0263(9) Uani 1 1 d . . .
C56_2 C -0.5311(4) -0.03857(17) 0.18302(18) 0.0376(11) Uani 1 1 d . . .
H56_2 H -0.4863 -0.0274 0.2084 0.045 Uiso 1 1 calc R . .
C57_2 C -0.5916(5) -0.0727(2) 0.1904(3) 0.0551(18) Uani 1 1 d . . .
H57_2 H -0.5882 -0.0839 0.2211 0.066 Uiso 1 1 calc R . .
C58_2 C -0.6560(5) -0.0904(2) 0.1539(3) 0.0558(17) Uani 1 1 d . . .
H58_2 H -0.6955 -0.1139 0.1594 0.067 Uiso 1 1 calc R . .
C59_2 C -0.6622(5) -0.0733(2) 0.1088(3) 0.0493(16) Uani 1 1 d . . .
H59_2 H -0.7069 -0.0848 0.0835 0.059 Uiso 1 1 calc R . .
C60_2 C -0.6023(4) -0.0392(2) 0.1010(2) 0.0408(12) Uani 1 1 d . . .
H60_2 H -0.6058 -0.0282 0.0703 0.049 Uiso 1 1 calc R . .
N1_3 N -0.2727(3) 0.10518(12) 0.19530(13) 0.0222(7) Uani 1 1 d . . .
N2_3 N -0.0476(3) 0.07443(12) 0.42901(14) 0.0242(8) Uani 1 1 d . . .
C1_3 C -0.2024(3) 0.13254(16) 0.21399(15) 0.0283(9) Uani 1 1 d . . .
H1_3 H -0.1857 0.1560 0.1953 0.034 Uiso 1 1 calc R . .
C2_3 C -0.1530(3) 0.12727(16) 0.26043(15) 0.0283(9) Uani 1 1 d . . .
C3_3 C -0.0761(4) 0.15563(19) 0.28146(17) 0.0390(12) Uani 1 1 d . . .
H3_3 H -0.0576 0.1792 0.2636 0.047 Uiso 1 1 calc R . .
C4_3 C -0.0301(4) 0.1489(2) 0.32655(17) 0.0408(13) Uani 1 1 d . . .
H4_3 H 0.0212 0.1671 0.3394 0.049 Uiso 1 1 calc R . .
C5_3 C -0.0597(3) 0.11345(16) 0.35530(17) 0.0280(10) Uani 1 1 d . . .
C6_3 C -0.0189(4) 0.10647(15) 0.40244(18) 0.0285(10) Uani 1 1 d . . .
H6_3 H 0.0311 0.1250 0.4164 0.034 Uiso 1 1 calc R . .
C7_3 C -0.1206(3) 0.04783(15) 0.40937(14) 0.0249(8) Uani 1 1 d . . .
H7_3 H -0.1407 0.0255 0.4282 0.030 Uiso 1 1 calc R . .
C8_3 C -0.1671(3) 0.05237(15) 0.36230(15) 0.0252(8) Uani 1 1 d . . .
C9_3 C -0.2446(4) 0.02494(17) 0.34238(16) 0.0341(11) Uani 1 1 d . . .
H9_3 H -0.2645 0.0022 0.3608 0.041 Uiso 1 1 calc R . .
C10_3 C -0.2903(4) 0.03126(17) 0.29673(16) 0.0346(11) Uani 1 1 d . . .
H10_3 H -0.3420 0.0133 0.2840 0.041 Uiso 1 1 calc R . .
C11_3 C -0.2594(3) 0.06508(15) 0.26849(16) 0.0253(9) Uani 1 1 d . . .
C12_3 C -0.3031(3) 0.07326(15) 0.22090(17) 0.0267(10) Uani 1 1 d . . .
H12_3 H -0.3548 0.0558 0.2070 0.032 Uiso 1 1 calc R . .
C13_3 C -0.1827(3) 0.09267(15) 0.28788(14) 0.0247(8) Uani 1 1 d . . .
C14_3 C -0.1360(3) 0.08580(15) 0.33510(14) 0.0234(8) Uani 1 1 d . . .
C100_3 C -0.3628(8) 0.1959(2) 0.3302(2) 0.1296(12) Uiso 0.50 1 d PD . .
H100_3 H -0.4246 0.2012 0.3367 0.155 Uiso 0.50 1 calc PR . .
Cl1_3 Cl -0.3835(5) 0.1813(2) 0.27127(19) 0.1296(12) Uiso 0.50 1 d PD . .
Cl2_3 Cl -0.3168(5) 0.1524(2) 0.3680(2) 0.1296(12) Uiso 0.50 1 d PD . .
Cl3_3 Cl -0.3057(6) 0.24700(19) 0.3434(2) 0.1296(12) Uiso 0.50 1 d PD . .

loop_
_atom_site_aniso_label
_atom_site_aniso_U_11
_atom_site_aniso_U_22
_atom_site_aniso_U_33
_atom_site_aniso_U_23
_atom_site_aniso_U_13
_atom_site_aniso_U_12
I1_1 0.02621(17) 0.02707(16) 0.02383(15) -0.00078(10) 0.00106(13) -0.00331(10)
Rh1_1 0.01760(19) 0.01650(17) 0.0220(2) -0.00031(11) 0.00283(16) -0.00056(11)
N1_1 0.0178(17) 0.0157(15) 0.0232(16) -0.0013(13) 0.0042(13) -0.0048(13)
N2_1 0.0215(19) 0.0200(17) 0.0270(18) 0.0013(13) 0.0041(15) 0.0038(13)
N3_1 0.030(2) 0.0221(19) 0.033(2) -0.0012(16) 0.0052(18) -0.0004(17)
N4_1 0.0169(17) 0.0181(16) 0.0230(17) 0.0021(13) 0.0037(14) -0.0026(12)
C1_1 0.021(2) 0.0184(19) 0.0257(19) 0.0030(15) 0.0021(15) -0.0012(15)
C2_1 0.028(2) 0.0172(19) 0.0224(18) 0.0005(15) 0.0033(16) 0.0002(16)
C3_1 0.031(2) 0.0209(19) 0.0263(19) -0.0030(16) 0.0038(17) -0.0023(18)
C4_1 0.030(2) 0.0153(19) 0.033(2) -0.0032(16) 0.0020(18) 0.0044(16)
C5_1 0.0181(18) 0.0175(18) 0.0291(19) 0.0003(16) 0.0004(15) 0.0022(15)
C6_1 0.023(2) 0.025(2) 0.030(2) 0.0015(17) 0.0039(17) 0.0048(16)
C7_1 0.022(2) 0.025(2) 0.028(2) -0.0072(17) 0.0051(17) 0.0025(17)
C8_1 0.022(2) 0.040(3) 0.041(3) -0.003(2) 0.0087(19) 0.0037(19)
C9_1 0.021(2) 0.032(3) 0.043(3) 0.000(2) 0.0088(19) -0.0030(19)
C10_1 0.024(2) 0.024(2) 0.031(2) -0.0011(18) 0.0000(19) -0.0009(18)
C11_1 0.017(2) 0.024(2) 0.036(2) 0.0018(17) 0.0012(17) -0.0081(16)
C12_1 0.022(2) 0.0164(19) 0.037(2) 0.0004(17) 0.0078(17) -0.0066(15)
C13_1 0.028(2) 0.0181(19) 0.038(2) -0.0007(17) 0.0019(19) -0.0044(16)
C14_1 0.0140(18) 0.023(2) 0.047(3) -0.0034(18) 0.0126(18) -0.0002(15)
C15_1 0.024(2) 0.022(2) 0.033(2) -0.0007(17) 0.0044(17) 0.0011(16)
C16_1 0.022(2) 0.020(2) 0.032(2) -0.0025(16) 0.0055(17) 0.0015(16)
C17_1 0.0148(19) 0.022(2) 0.025(2) 0.0024(16) 0.0022(16) 0.0002(15)
C18_1 0.021(2) 0.022(2) 0.033(2) -0.0002(16) 0.0086(17) 0.0007(15)
C19_1 0.0166(19) 0.029(2) 0.027(2) -0.0020(17) 0.0029(16) -0.0002(16)
C20_1 0.021(2) 0.021(2) 0.0210(18) -0.0006(15) 0.0058(15) -0.0011(15)
C21_1 0.028(2) 0.026(2) 0.080(4) -0.006(2) 0.011(3) -0.0008(19)
C22_1 0.031(3) 0.038(3) 0.081(4) -0.009(3) 0.030(3) 0.000(2)
C23_1 0.034(3) 0.021(2) 0.075(4) 0.000(2) 0.022(3) 0.0008(19)
C24_1 0.021(2) 0.029(2) 0.059(3) -0.002(2) 0.012(2) -0.0022(18)
C25_1 0.027(2) 0.025(2) 0.030(2) 0.0017(16) 0.0035(19) -0.0019(16)
C26_1 0.039(3) 0.026(2) 0.045(3) -0.006(2) 0.007(2) -0.0083(19)
C27_1 0.045(3) 0.045(3) 0.046(3) 0.004(2) -0.002(2) -0.011(2)
C28_1 0.073(5) 0.058(4) 0.058(4) 0.001(3) -0.012(3) -0.023(4)
C28'_1 0.073(5) 0.058(4) 0.058(4) 0.001(3) -0.012(3) -0.023(4)
C31_1 0.021(2) 0.047(3) 0.086(5) 0.003(3) 0.025(3) -0.006(2)
C31'_1 0.021(2) 0.047(3) 0.086(5) 0.003(3) 0.025(3) -0.006(2)
C37_1 0.025(2) 0.027(2) 0.060(3) 0.006(2) 0.009(2) -0.0041(19)
C38_1 0.071(5) 0.049(4) 0.072(4) 0.016(3) 0.027(4) -0.024(3)
C38'_1 0.071(5) 0.049(4) 0.072(4) 0.016(3) 0.027(4) -0.024(3)
C43_1 0.019(2) 0.030(2) 0.033(2) -0.0027(18) 0.0065(17) -0.0042(17)
C44_1 0.022(2) 0.038(3) 0.034(2) -0.0052(19) 0.0020(18) -0.0063(18)
C45_1 0.036(3) 0.048(3) 0.036(2) -0.003(2) 0.003(2) 0.002(2)
C46_1 0.038(3) 0.085(5) 0.039(3) -0.010(3) 0.006(2) 0.013(3)
C47_1 0.108(7) 0.117(8) 0.043(4) -0.011(4) -0.013(4) 0.050(6)
C48_1 0.114(9) 0.160(11) 0.057(5) -0.020(6) -0.034(5) 0.048(8)
C49_1 0.022(2) 0.026(2) 0.039(2) -0.0005(18) 0.0057(18) 0.0064(17)
C50_1 0.026(2) 0.046(3) 0.044(3) 0.000(2) 0.003(2) 0.013(2)
C51_1 0.029(3) 0.063(5) 0.077(5) 0.017(3) 0.003(3) 0.021(3)
C52_1 0.049(4) 0.038(3) 0.085(5) 0.001(3) 0.019(3) 0.022(3)
C53_1 0.063(4) 0.052(4) 0.060(4) -0.023(3) 0.022(3) 0.020(3)
C54_1 0.047(3) 0.046(3) 0.041(3) -0.004(2) 0.006(2) 0.015(3)
C55_1 0.029(2) 0.025(2) 0.056(3) -0.003(2) 0.010(2) -0.0003(18)
C56_1 0.040(3) 0.035(3) 0.072(4) 0.008(3) 0.006(3) 0.010(2)
C57_1 0.050(4) 0.038(4) 0.136(8) 0.024(4) 0.020(5) 0.009(3)
C58_1 0.057(4) 0.036(3) 0.140(8) -0.006(4) 0.056(5) 0.007(3)
C59_1 0.058(4) 0.050(4) 0.094(5) -0.031(4) 0.043(4) -0.015(3)
C60_1 0.049(3) 0.034(3) 0.061(3) -0.013(3) 0.026(3) -0.016(2)
I1_2 0.02679(17) 0.02412(15) 0.02363(15) 0.00128(10) 0.00119(13) 0.00207(10)
Rh1_2 0.01701(18) 0.01578(17) 0.0224(2) 0.00091(11) 0.00169(16) 0.00024(11)
N1_2 0.0094(14) 0.0149(15) 0.0244(16) 0.0003(13) 0.0000(12) 0.0020(12)
N2_2 0.0219(19) 0.0207(17) 0.0244(18) 0.0016(13) -0.0001(15) -0.0051(13)
N3_2 0.0215(19) 0.0267(19) 0.0241(18) 0.0037(15) 0.0004(15) -0.0057(15)
N4_2 0.0172(17) 0.0192(16) 0.0267(18) 0.0027(13) 0.0035(14) 0.0047(13)
C1_2 0.028(2) 0.024(2) 0.052(3) 0.005(2) 0.010(2) 0.0058(18)
C2_2 0.030(2) 0.020(2) 0.034(2) -0.0016(17) 0.0021(18) 0.0000(17)
C3_2 0.031(2) 0.023(2) 0.042(2) -0.0009(18) 0.010(2) -0.0029(18)
C4_2 0.037(3) 0.0143(18) 0.036(2) 0.0032(16) -0.002(2) -0.0011(17)
C5_2 0.023(2) 0.0166(19) 0.0279(19) 0.0012(15) 0.0004(16) -0.0013(15)
C6_2 0.026(2) 0.022(2) 0.028(2) 0.0019(16) 0.0000(17) -0.0034(16)
C7_2 0.027(2) 0.0152(19) 0.027(2) 0.0021(15) 0.0045(17) -0.0021(16)
C8_2 0.022(2) 0.025(2) 0.030(2) 0.0015(17) 0.0014(16) -0.0017(16)
C9_2 0.025(2) 0.025(2) 0.028(2) 0.0004(17) 0.0066(17) -0.0011(17)
C10_2 0.026(2) 0.021(2) 0.024(2) 0.0013(16) 0.0064(17) 0.0010(17)
C11_2 0.0174(19) 0.0188(19) 0.0255(18) 0.0014(15) 0.0024(15) 0.0037(15)
C12_2 0.0196(19) 0.0165(18) 0.0214(17) -0.0001(14) 0.0029(15) 0.0038(14)
C13_2 0.024(2) 0.0194(19) 0.0298(19) -0.0009(16) 0.0049(16) -0.0012(16)
C14_2 0.025(2) 0.023(2) 0.035(2) -0.0035(17) 0.0029(18) 0.0061(17)
C15_2 0.023(2) 0.024(2) 0.0217(17) -0.0012(15) 0.0026(15) -0.0036(16)
C16_2 0.0190(19) 0.023(2) 0.0258(19) 0.0022(16) 0.0004(15) 0.0003(16)
C17_2 0.013(2) 0.026(2) 0.027(2) -0.0027(18) 0.0043(17) 0.0038(17)
C18_2 0.020(2) 0.027(2) 0.036(2) -0.0006(18) 0.0076(17) -0.0005(16)
C19_2 0.018(2) 0.036(3) 0.042(3) 0.002(2) 0.0072(19) 0.0049(19)
C20_2 0.019(2) 0.028(2) 0.037(2) 0.0004(18) 0.0070(18) 0.0038(17)
C21_2 0.040(3) 0.019(2) 0.061(3) 0.004(2) 0.007(2) -0.0011(19)
C22_2 0.019(2) 0.033(3) 0.080(4) 0.005(3) 0.009(2) -0.011(2)
C23_2 0.033(2) 0.015(2) 0.068(3) -0.007(2) 0.017(2) -0.0057(18)
C24_2 0.023(2) 0.037(3) 0.057(3) 0.001(2) 0.014(2) 0.000(2)
C25_2 0.043(3) 0.024(2) 0.085(5) -0.003(3) 0.014(3) 0.011(2)
C26_2 0.080(6) 0.074(6) 0.099(6) -0.036(5) 0.014(5) 0.031(5)
C26'_2 0.080(6) 0.074(6) 0.099(6) -0.036(5) 0.014(5) 0.031(5)
C31_2 0.022(2) 0.026(2) 0.043(3) -0.001(2) 0.0088(19) 0.0003(17)
C32_2 0.027(2) 0.040(3) 0.053(3) 0.015(2) 0.003(2) 0.003(2)
C33_2 0.037(3) 0.080(5) 0.042(3) -0.008(3) 0.002(2) 0.011(3)
C34_2 0.105(8) 0.149(10) 0.045(4) 0.014(5) -0.017(4) 0.046(7)
C35_2 0.137(11) 0.089(7) 0.084(7) -0.016(6) -0.002(7) 0.021(7)
C36_2 0.160(13) 0.184(14) 0.045(4) 0.025(6) 0.005(6) -0.011(11)
C37_2 0.032(3) 0.018(2) 0.040(3) -0.0029(17) 0.001(2) 0.0030(16)
C38_2 0.045(3) 0.030(2) 0.042(3) 0.004(2) 0.005(2) 0.009(2)
C39_2 0.049(3) 0.041(3) 0.047(3) 0.007(2) 0.011(2) 0.010(2)
C40_2 0.055(4) 0.062(4) 0.049(3) 0.011(3) 0.008(3) 0.005(3)
C41_2 0.052(4) 0.070(4) 0.046(3) -0.002(3) 0.004(3) 0.005(3)
C42_2 0.066(5) 0.114(7) 0.050(4) -0.001(4) -0.007(3) 0.014(5)
C43_2 0.025(2) 0.034(3) 0.068(4) -0.001(3) 0.010(2) 0.007(2)
C43'_2 0.025(2) 0.034(3) 0.068(4) -0.001(3) 0.010(2) 0.007(2)
C49_2 0.029(2) 0.019(2) 0.052(3) 0.0021(19) 0.009(2) 0.0041(17)
C50_2 0.036(3) 0.034(3) 0.082(4) -0.017(3) 0.005(3) -0.008(2)
C51_2 0.056(5) 0.036(4) 0.153(9) -0.040(5) 0.013(5) -0.020(3)
C52_2 0.058(4) 0.029(3) 0.180(10) -0.005(5) 0.065(6) -0.010(3)
C53_2 0.061(4) 0.034(3) 0.128(7) 0.028(4) 0.051(5) 0.004(3)
C54_2 0.047(3) 0.035(3) 0.074(4) 0.023(3) 0.017(3) 0.002(2)
C55_2 0.022(2) 0.020(2) 0.038(2) -0.0029(17) 0.0071(18) -0.0038(16)
C56_2 0.043(3) 0.031(2) 0.039(2) -0.002(2) 0.008(2) -0.014(2)
C57_2 0.054(4) 0.046(4) 0.072(4) 0.010(3) 0.028(4) -0.010(3)
C58_2 0.063(4) 0.037(3) 0.079(4) -0.017(3) 0.040(4) -0.023(3)
C59_2 0.034(3) 0.052(4) 0.063(4) -0.024(3) 0.011(3) -0.019(2)
C60_2 0.030(3) 0.046(3) 0.046(3) -0.014(2) 0.007(2) -0.008(2)
N1_3 0.0227(19) 0.0210(17) 0.0210(17) 0.0007(13) 0.0007(14) 0.0007(13)
N2_3 0.0209(19) 0.0229(18) 0.0259(18) -0.0030(13) -0.0018(15) 0.0000(13)
C1_3 0.030(2) 0.028(2) 0.0258(19) 0.0031(17) 0.0021(17) -0.0117(18)
C2_3 0.031(2) 0.028(2) 0.0242(19) 0.0019(17) 0.0033(17) -0.0074(18)
C3_3 0.041(3) 0.042(3) 0.030(2) 0.008(2) 0.000(2) -0.025(2)
C4_3 0.041(3) 0.049(3) 0.029(2) 0.007(2) -0.001(2) -0.028(2)
C5_3 0.026(2) 0.030(2) 0.027(2) -0.0003(17) 0.0033(18) -0.0096(17)
C6_3 0.027(2) 0.028(2) 0.030(2) -0.0024(16) 0.005(2) -0.0094(16)
C7_3 0.025(2) 0.025(2) 0.0225(18) 0.0021(15) 0.0019(16) -0.0061(16)
C8_3 0.026(2) 0.025(2) 0.0238(19) -0.0001(16) 0.0026(16) -0.0070(16)
C9_3 0.039(3) 0.032(2) 0.029(2) 0.0058(18) 0.0003(19) -0.019(2)
C10_3 0.037(3) 0.037(3) 0.027(2) 0.0039(18) -0.0004(19) -0.020(2)
C11_3 0.026(2) 0.025(2) 0.024(2) 0.0008(16) 0.0015(17) -0.0074(16)
C12_3 0.022(2) 0.030(2) 0.026(2) -0.0016(16) 0.0001(18) -0.0024(16)
C13_3 0.026(2) 0.024(2) 0.0231(18) 0.0009(16) 0.0011(16) -0.0064(16)
C14_3 0.023(2) 0.024(2) 0.0219(18) 0.0018(16) 0.0009(15) -0.0034(16)

loop_
_atom_type_symbol
_atom_type_description
_atom_type_scat_dispersion_real
_atom_type_scat_dispersion_imag
_atom_type_scat_source
C C 0.0033 0.0016 'International Tables Vol C Tables 4.2.6.8 and 6.1.1.4'
H H 0.0000 0.0000 'International Tables Vol C Tables 4.2.6.8 and 6.1.1.4'
N N 0.0061 0.0033 'International Tables Vol C Tables 4.2.6.8 and 6.1.1.4'
Rh Rh -1.1178 0.9187 'International Tables Vol C Tables 4.2.6.8 and 6.1.1.4'
I I -0.4742 1.8119 'International Tables Vol C Tables 4.2.6.8 and 6.1.1.4'
Cl Cl 0.1484 0.1585 'International Tables Vol C Tables 4.2.6.8 and 6.1.1.4'

loop_
_geom_angle_atom_site_label_1
_geom_angle_atom_site_label_2
_geom_angle_atom_site_label_3
_geom_angle
_geom_angle_site_symmetry_1
_geom_angle_site_symmetry_3
_geom_angle_publ_flag
N4_1 Rh1_1 N3_1 88.07(17) . . ?
N4_1 Rh1_1 N2_1 177.45(16) . . ?
N3_1 Rh1_1 N2_1 92.15(17) . . ?
N4_1 Rh1_1 N2_3 87.43(15) . . ?
N3_1 Rh1_1 N2_3 89.07(16) . . ?
N2_1 Rh1_1 N2_3 90.03(16) . . ?
N4_1 Rh1_1 N1_1 92.15(14) . . ?
N3_1 Rh1_1 N1_1 178.70(17) . . ?
N2_1 Rh1_1 N1_1 87.56(14) . . ?
N2_3 Rh1_1 N1_1 89.66(14) . . ?
N4_1 Rh1_1 I1_1 91.87(10) . . ?
N3_1 Rh1_1 I1_1 89.60(13) . . ?
N2_1 Rh1_1 I1_1 90.67(11) . . ?
N2_3 Rh1_1 I1_1 178.52(10) . . ?
N1_1 Rh1_1 I1_1 91.67(10) . . ?
C2_1 N1_1 C5_1 108.5(3) . . ?
C2_1 N1_1 Rh1_1 123.4(3) . . ?
C5_1 N1_1 Rh1_1 128.1(3) . . ?
C10_1 N2_1 C7_1 106.7(4) . . ?
C10_1 N2_1 Rh1_1 124.0(3) . . ?
C7_1 N2_1 Rh1_1 129.3(3) . . ?
C12_1 N3_1 C15_1 105.9(4) . . ?
C12_1 N3_1 Rh1_1 125.2(3) . . ?
C15_1 N3_1 Rh1_1 128.8(3) . . ?
C20_1 N4_1 C17_1 107.1(4) . . ?
C20_1 N4_1 Rh1_1 124.1(3) . . ?
C17_1 N4_1 Rh1_1 128.6(3) . . ?
C2_1 C1_1 C20_1 128.0(4) . . ?
C2_1 C1_1 H1_1 116.0 . . ?
C20_1 C1_1 H1_1 116.0 . . ?
N1_1 C2_1 C1_1 125.9(4) . . ?
N1_1 C2_1 C3_1 109.3(4) . . ?
C1_1 C2_1 C3_1 124.7(4) . . ?
C4_1 C3_1 C2_1 107.1(4) . . ?
C4_1 C3_1 C25_1 127.0(4) . . ?
C2_1 C3_1 C25_1 125.8(4) . . ?
C3_1 C4_1 C5_1 108.1(4) . . ?
C3_1 C4_1 C21_1 124.1(4) . . ?
C5_1 C4_1 C21_1 127.8(4) . . ?
N1_1 C5_1 C6_1 125.3(4) . . ?
N1_1 C5_1 C4_1 107.0(4) . . ?
C6_1 C5_1 C4_1 127.7(4) . . ?
C5_1 C6_1 C7_1 125.6(4) . . ?
C5_1 C6_1 C49_1 117.1(4) . . ?
C7_1 C6_1 C49_1 117.2(4) . . ?
N2_1 C7_1 C6_1 124.1(4) . . ?
N2_1 C7_1 C8_1 108.6(4) . . ?
C6_1 C7_1 C8_1 127.2(4) . . ?
C9_1 C8_1 C7_1 106.2(4) . . ?
C9_1 C8_1 C22_1 123.5(5) . . ?
C7_1 C8_1 C22_1 130.2(5) . . ?
C8_1 C9_1 C10_1 108.1(4) . . ?
C8_1 C9_1 C31_1 128.5(5) . . ?
C10_1 C9_1 C31_1 123.4(5) . . ?
N2_1 C10_1 C11_1 125.1(5) . . ?
N2_1 C10_1 C9_1 110.4(4) . . ?
C11_1 C10_1 C9_1 124.5(5) . . ?
C12_1 C11_1 C10_1 128.4(4) . . ?
C12_1 C11_1 H11_1 115.8 . . ?
C10_1 C11_1 H11_1 115.8 . . ?
N3_1 C12_1 C11_1 125.1(4) . . ?
N3_1 C12_1 C13_1 112.2(4) . . ?
C11_1 C12_1 C13_1 122.7(4) . . ?
C14_1 C13_1 C12_1 106.2(4) . . ?
C14_1 C13_1 C37_1 128.8(4) . . ?
C12_1 C13_1 C37_1 124.9(4) . . ?
C13_1 C14_1 C15_1 105.2(4) . . ?
C13_1 C14_1 C23_1 121.4(4) . . ?
C15_1 C14_1 C23_1 133.4(4) . . ?
C16_1 C15_1 N3_1 124.1(4) . . ?
C16_1 C15_1 C14_1 125.4(4) . . ?
N3_1 C15_1 C14_1 110.4(4) . . ?
C15_1 C16_1 C17_1 125.5(4) . . ?
C15_1 C16_1 C55_1 117.5(4) . . ?
C17_1 C16_1 C55_1 117.0(4) . . ?
N4_1 C17_1 C16_1 124.4(4) . . ?
N4_1 C17_1 C18_1 109.0(4) . . ?
C16_1 C17_1 C18_1 126.6(4) . . ?
C19_1 C18_1 C17_1 106.5(4) . . ?
C19_1 C18_1 C24_1 124.6(4) . . ?
C17_1 C18_1 C24_1 128.8(4) . . ?
C18_1 C19_1 C20_1 106.6(4) . . ?
C18_1 C19_1 C43_1 128.7(4) . . ?
C20_1 C19_1 C43_1 124.5(4) . . ?
N4_1 C20_1 C1_1 126.1(4) . . ?
N4_1 C20_1 C19_1 110.6(4) . . ?
C1_1 C20_1 C19_1 123.2(4) . . ?
C4_1 C21_1 H21A_1 109.5 . . ?
C4_1 C21_1 H21B_1 109.5 . . ?
H21A_1 C21_1 H21B_1 109.5 . . ?
C4_1 C21_1 H21C_1 109.5 . . ?
H21A_1 C21_1 H21C_1 109.5 . . ?
H21B_1 C21_1 H21C_1 109.5 . . ?
C8_1 C22_1 H22A_1 109.5 . . ?
C8_1 C22_1 H22B_1 109.5 . . ?
H22A_1 C22_1 H22B_1 109.5 . . ?
C8_1 C22_1 H22C_1 109.5 . . ?
H22A_1 C22_1 H22C_1 109.5 . . ?
H22B_1 C22_1 H22C_1 109.5 . . ?
C14_1 C23_1 H23A_1 109.5 . . ?
C14_1 C23_1 H23B_1 109.5 . . ?
H23A_1 C23_1 H23B_1 109.5 . . ?
C14_1 C23_1 H23C_1 109.5 . . ?
H23A_1 C23_1 H23C_1 109.5 . . ?
H23B_1 C23_1 H23C_1 109.5 . . ?
C18_1 C24_1 H24A_1 109.5 . . ?
C18_1 C24_1 H24B_1 109.5 . . ?
H24A_1 C24_1 H24B_1 109.5 . . ?
C18_1 C24_1 H24C_1 109.4 . . ?
H24A_1 C24_1 H24C_1 109.5 . . ?
H24B_1 C24_1 H24C_1 109.5 . . ?
C3_1 C25_1 C26_1 114.6(4) . . ?
C3_1 C25_1 H25A_1 108.6 . . ?
C26_1 C25_1 H25A_1 108.6 . . ?
C3_1 C25_1 H25B_1 108.6 . . ?
C26_1 C25_1 H25B_1 108.6 . . ?
H25A_1 C25_1 H25B_1 107.6 . . ?
C27_1 C26_1 C25_1 114.7(4) . . ?
C27_1 C26_1 H26A_1 108.6 . . ?
C25_1 C26_1 H26A_1 108.6 . . ?
C27_1 C26_1 H26B_1 108.6 . . ?
C25_1 C26_1 H26B_1 108.6 . . ?
H26A_1 C26_1 H26B_1 107.6 . . ?
C26_1 C27_1 C28_1 111.7(5) . . ?
C26_1 C27_1 H27A_1 109.3 . . ?
C28_1 C27_1 H27A_1 109.3 . . ?
C26_1 C27_1 H27B_1 109.3 . . ?
C28_1 C27_1 H27B_1 109.2 . . ?
H27A_1 C27_1 H27B_1 107.9 . . ?
C29_1 C28_1 C27_1 119.5(6) . . ?
C29_1 C28_1 H28A_1 107.3 . . ?
C27_1 C28_1 H28A_1 107.4 . . ?
C29_1 C28_1 H28B_1 107.5 . . ?
C27_1 C28_1 H28B_1 107.5 . . ?
H28A_1 C28_1 H28B_1 107.0 . . ?
C28_1 C29_1 C30_1 115.9(9) . . ?
C28_1 C29_1 H29A_1 108.4 . . ?
C30_1 C29_1 H29A_1 108.3 . . ?
C28_1 C29_1 H29B_1 108.2 . . ?
C30_1 C29_1 H29B_1 108.3 . . ?
H29A_1 C29_1 H29B_1 107.4 . . ?
C29_1 C30_1 H30A_1 109.4 . . ?
C29_1 C30_1 H30B_1 109.5 . . ?
H30A_1 C30_1 H30B_1 109.5 . . ?
C29_1 C30_1 H30C_1 109.5 . . ?
H30A_1 C30_1 H30C_1 109.5 . . ?
H30B_1 C30_1 H30C_1 109.5 . . ?
C30'_1 C29'_1 H29C_1 109.1 . . ?
C30'_1 C29'_1 H29D_1 109.2 . . ?
H29C_1 C29'_1 H29D_1 107.8 . . ?
C29'_1 C30'_1 H30D_1 109.4 . . ?
C29'_1 C30'_1 H30E_1 109.6 . . ?
H30D_1 C30'_1 H30E_1 109.5 . . ?
C29'_1 C30'_1 H30F_1 109.4 . . ?
H30D_1 C30'_1 H30F_1 109.5 . . ?
H30E_1 C30'_1 H30F_1 109.5 . . ?
C9_1 C31_1 C32_1 117.4(6) . . ?
C9_1 C31_1 H31A_1 107.9 . . ?
C32_1 C31_1 H31A_1 107.9 . . ?
C9_1 C31_1 H31B_1 108.0 . . ?
C32_1 C31_1 H31B_1 108.0 . . ?
H31A_1 C31_1 H31B_1 107.2 . . ?
C33_1 C32_1 C31_1 113.4(7) . . ?
C33_1 C32_1 H32A_1 108.8 . . ?
C31_1 C32_1 H32A_1 109.0 . . ?
C33_1 C32_1 H32B_1 108.9 . . ?
C31_1 C32_1 H32B_1 108.9 . . ?
H32A_1 C32_1 H32B_1 107.7 . . ?
C32_1 C33_1 C34_1 115.0(7) . . ?
C32_1 C33_1 H33A_1 108.5 . . ?
C34_1 C33_1 H33A_1 108.5 . . ?
C32_1 C33_1 H33B_1 108.4 . . ?
C34_1 C33_1 H33B_1 108.7 . . ?
H33A_1 C33_1 H33B_1 107.5 . . ?
C33_1 C34_1 C35_1 112.7(8) . . ?
C33_1 C34_1 H34A_1 109.1 . . ?
C35_1 C34_1 H34A_1 109.7 . . ?
C33_1 C34_1 H34B_1 109.4 . . ?
C35_1 C34_1 H34B_1 108.1 . . ?
H34A_1 C34_1 H34B_1 107.8 . . ?
C36_1 C35_1 C34_1 113.5(10) . . ?
C36_1 C35_1 H35A_1 108.1 . . ?
C34_1 C35_1 H35A_1 107.9 . . ?
C36_1 C35_1 H35B_1 109.9 . . ?
C34_1 C35_1 H35B_1 109.6 . . ?
H35A_1 C35_1 H35B_1 107.7 . . ?
C35_1 C36_1 H36A_1 109.4 . . ?
C35_1 C36_1 H36B_1 110.4 . . ?
H36A_1 C36_1 H36B_1 109.5 . . ?
C35_1 C36_1 H36C_1 108.6 . . ?
H36A_1 C36_1 H36C_1 109.5 . . ?
H36B_1 C36_1 H36C_1 109.5 . . ?
C33'_1 C32'_1 H32C_1 109.4 . . ?
C33'_1 C32'_1 H32D_1 108.7 . . ?
H32C_1 C32'_1 H32D_1 107.9 . . ?
C34'_1 C33'_1 C32'_1 116.2(10) . . ?
C34'_1 C33'_1 H33C_1 104.0 . . ?
C32'_1 C33'_1 H33C_1 107.7 . . ?
C34'_1 C33'_1 H33D_1 113.3 . . ?
C32'_1 C33'_1 H33D_1 107.9 . . ?
H33C_1 C33'_1 H33D_1 107.3 . . ?
C33'_1 C34'_1 C35'_1 112.8(12) . . ?
C33'_1 C34'_1 H34C_1 114.3 . . ?
C35'_1 C34'_1 H34C_1 109.0 . . ?
C33'_1 C34'_1 H34D_1 105.1 . . ?
C35'_1 C34'_1 H34D_1 107.5 . . ?
H34C_1 C34'_1 H34D_1 107.8 . . ?
C34'_1 C35'_1 C36'_1 111.8(11) . . ?
C34'_1 C35'_1 H35C_1 107.7 . . ?
C36'_1 C35'_1 H35C_1 104.7 . . ?
C34'_1 C35'_1 H35D_1 109.4 . . ?
C36'_1 C35'_1 H35D_1 114.9 . . ?
H35C_1 C35'_1 H35D_1 107.9 . . ?
C35'_1 C36'_1 H36D_1 108.4 . . ?
C35'_1 C36'_1 H36E_1 104.8 . . ?
H36D_1 C36'_1 H36E_1 109.5 . . ?
C35'_1 C36'_1 H36F_1 115.1 . . ?
H36D_1 C36'_1 H36F_1 109.5 . . ?
H36E_1 C36'_1 H36F_1 109.5 . . ?
C13_1 C37_1 C38_1 111.6(4) . . ?
C13_1 C37_1 H37A_1 109.3 . . ?
C38_1 C37_1 H37A_1 109.3 . . ?
C13_1 C37_1 H37B_1 109.3 . . ?
C38_1 C37_1 H37B_1 109.3 . . ?
H37A_1 C37_1 H37B_1 108.0 . . ?
C37_1 C38_1 C39_1 109.9(5) . . ?
C37_1 C38_1 H38A_1 109.7 . . ?
C39_1 C38_1 H38A_1 109.6 . . ?
C37_1 C38_1 H38B_1 109.7 . . ?
C39_1 C38_1 H38B_1 109.7 . . ?
H38A_1 C38_1 H38B_1 108.2 . . ?
C40_1 C39_1 C38_1 111.1(7) . . ?
C40_1 C39_1 H39A_1 109.4 . . ?
C38_1 C39_1 H39A_1 109.4 . . ?
C40_1 C39_1 H39B_1 109.4 . . ?
C38_1 C39_1 H39B_1 109.4 . . ?
H39A_1 C39_1 H39B_1 108.0 . . ?
C39_1 C40_1 C41_1 113.7(8) . . ?
C39_1 C40_1 H40A_1 108.8 . . ?
C41_1 C40_1 H40A_1 108.8 . . ?
C39_1 C40_1 H40B_1 108.8 . . ?
C41_1 C40_1 H40B_1 108.9 . . ?
H40A_1 C40_1 H40B_1 107.7 . . ?
C40_1 C41_1 C42_1 112.2(9) . . ?
C40_1 C41_1 H41A_1 109.1 . . ?
C42_1 C41_1 H41A_1 109.0 . . ?
C40_1 C41_1 H41B_1 109.2 . . ?
C42_1 C41_1 H41B_1 109.2 . . ?
H41A_1 C41_1 H41B_1 107.9 . . ?
C41_1 C42_1 H42A_1 109.5 . . ?
C41_1 C42_1 H42B_1 109.4 . . ?
H42A_1 C42_1 H42B_1 109.5 . . ?
C41_1 C42_1 H42C_1 109.6 . . ?
H42A_1 C42_1 H42C_1 109.5 . . ?
H42B_1 C42_1 H42C_1 109.5 . . ?
C40'_1 C39'_1 H39C_1 107.2 . . ?
C40'_1 C39'_1 H39D_1 107.2 . . ?
H39C_1 C39'_1 H39D_1 106.8 . . ?
C41'_1 C40'_1 C39'_1 112.3(8) . . ?
C41'_1 C40'_1 H40C_1 109.1 . . ?
C39'_1 C40'_1 H40C_1 109.2 . . ?
C41'_1 C40'_1 H40D_1 109.2 . . ?
C39'_1 C40'_1 H40D_1 109.1 . . ?
H40C_1 C40'_1 H40D_1 107.9 . . ?
C40'_1 C41'_1 C42'_1 112.7(9) . . ?
C40'_1 C41'_1 H41C_1 109.1 . . ?
C42'_1 C41'_1 H41C_1 108.9 . . ?
C40'_1 C41'_1 H41D_1 109.0 . . ?
C42'_1 C41'_1 H41D_1 109.3 . . ?
H41C_1 C41'_1 H41D_1 107.8 . . ?
C41'_1 C42'_1 H42D_1 109.4 . . ?
C41'_1 C42'_1 H42E_1 109.3 . . ?
H42D_1 C42'_1 H42E_1 109.5 . . ?
C41'_1 C42'_1 H42F_1 109.7 . . ?
H42D_1 C42'_1 H42F_1 109.5 . . ?
H42E_1 C42'_1 H42F_1 109.5 . . ?
C19_1 C43_1 C44_1 114.5(4) . . ?
C19_1 C43_1 H43A_1 108.6 . . ?
C44_1 C43_1 H43A_1 108.7 . . ?
C19_1 C43_1 H43B_1 108.6 . . ?
C44_1 C43_1 H43B_1 108.6 . . ?
H43A_1 C43_1 H43B_1 107.6 . . ?
C45_1 C44_1 C43_1 113.3(4) . . ?
C45_1 C44_1 H44A_1 108.9 . . ?
C43_1 C44_1 H44A_1 108.9 . . ?
C45_1 C44_1 H44B_1 108.9 . . ?
C43_1 C44_1 H44B_1 108.9 . . ?
H44A_1 C44_1 H44B_1 107.7 . . ?
C44_1 C45_1 C46_1 112.8(5) . . ?
C44_1 C45_1 H45A_1 109.0 . . ?
C46_1 C45_1 H45A_1 109.0 . . ?
C44_1 C45_1 H45B_1 109.0 . . ?
C46_1 C45_1 H45B_1 109.0 . . ?
H45A_1 C45_1 H45B_1 107.8 . . ?
C47_1 C46_1 C45_1 114.8(7) . . ?
C47_1 C46_1 H46A_1 108.6 . . ?
C45_1 C46_1 H46A_1 108.6 . . ?
C47_1 C46_1 H46B_1 108.5 . . ?
C45_1 C46_1 H46B_1 108.6 . . ?
H46A_1 C46_1 H46B_1 107.5 . . ?
C46_1 C47_1 C48_1 111.9(9) . . ?
C46_1 C47_1 H47A_1 109.2 . . ?
C48_1 C47_1 H47A_1 109.3 . . ?
C46_1 C47_1 H47B_1 109.2 . . ?
C48_1 C47_1 H47B_1 109.2 . . ?
H47A_1 C47_1 H47B_1 107.9 . . ?
C47_1 C48_1 H48A_1 109.5 . . ?
C47_1 C48_1 H48B_1 109.5 . . ?
H48A_1 C48_1 H48B_1 109.5 . . ?
C47_1 C48_1 H48C_1 109.4 . . ?
H48A_1 C48_1 H48C_1 109.5 . . ?
H48B_1 C48_1 H48C_1 109.5 . . ?
C54_1 C49_1 C50_1 118.9(5) . . ?
C54_1 C49_1 C6_1 120.8(4) . . ?
C50_1 C49_1 C6_1 120.3(4) . . ?
C49_1 C50_1 C51_1 119.9(6) . . ?
C49_1 C50_1 H50_1 120.1 . . ?
C51_1 C50_1 H50_1 120.0 . . ?
C52_1 C51_1 C50_1 120.8(6) . . ?
C52_1 C51_1 H51_1 119.6 . . ?
C50_1 C51_1 H51_1 119.6 . . ?
C51_1 C52_1 C53_1 119.7(6) . . ?
C51_1 C52_1 H52_1 120.1 . . ?
C53_1 C52_1 H52_1 120.1 . . ?
C52_1 C53_1 C54_1 121.4(6) . . ?
C52_1 C53_1 H53_1 119.3 . . ?
C54_1 C53_1 H53_1 119.3 . . ?
C49_1 C54_1 C53_1 119.2(6) . . ?
C49_1 C54_1 H54_1 120.4 . . ?
C53_1 C54_1 H54_1 120.4 . . ?
C60_1 C55_1 C56_1 119.0(6) . . ?
C60_1 C55_1 C16_1 118.9(5) . . ?
C56_1 C55_1 C16_1 122.1(5) . . ?
C57_1 C56_1 C55_1 121.2(8) . . ?
C57_1 C56_1 H56_1 119.4 . . ?
C55_1 C56_1 H56_1 119.4 . . ?
C58_1 C57_1 C56_1 119.5(8) . . ?
C58_1 C57_1 H57_1 120.3 . . ?
C56_1 C57_1 H57_1 120.3 . . ?
C57_1 C58_1 C59_1 121.3(6) . . ?
C57_1 C58_1 H58_1 119.4 . . ?
C59_1 C58_1 H58_1 119.3 . . ?
C60_1 C59_1 C58_1 119.0(7) . . ?
C60_1 C59_1 H59_1 120.5 . . ?
C58_1 C59_1 H59_1 120.5 . . ?
C55_1 C60_1 C59_1 120.1(7) . . ?
C55_1 C60_1 H60_1 119.9 . . ?
C59_1 C60_1 H60_1 120.0 . . ?
N4_2 Rh1_2 N3_2 87.73(16) . . ?
N4_2 Rh1_2 N2_2 177.61(15) . . ?
N3_2 Rh1_2 N2_2 91.91(16) . . ?
N4_2 Rh1_2 N1_2 93.38(14) . . ?
N3_2 Rh1_2 N1_2 178.26(17) . . ?
N2_2 Rh1_2 N1_2 86.93(14) . . ?
N4_2 Rh1_2 N1_3 91.15(15) . . ?
N3_2 Rh1_2 N1_3 87.19(15) . . ?
N2_2 Rh1_2 N1_3 86.47(16) . . ?
N1_2 Rh1_2 N1_3 91.45(13) . . ?
N4_2 Rh1_2 I1_2 90.26(11) . . ?
N3_2 Rh1_2 I1_2 92.03(11) . . ?
N2_2 Rh1_2 I1_2 92.12(11) . . ?
N1_2 Rh1_2 I1_2 89.30(10) . . ?
N1_3 Rh1_2 I1_2 178.36(11) . . ?
C5_2 N1_2 C2_2 108.3(4) . . ?
C5_2 N1_2 Rh1_2 129.6(3) . . ?
C2_2 N1_2 Rh1_2 122.0(3) . . ?
C7_2 N2_2 C10_2 106.9(4) . . ?
C7_2 N2_2 Rh1_2 128.5(3) . . ?
C10_2 N2_2 Rh1_2 123.9(3) . . ?
C12_2 N3_2 C15_2 106.1(4) . . ?
C12_2 N3_2 Rh1_2 125.3(3) . . ?
C15_2 N3_2 Rh1_2 128.5(3) . . ?
C20_2 N4_2 C17_2 106.6(4) . . ?
C20_2 N4_2 Rh1_2 123.5(3) . . ?
C17_2 N4_2 Rh1_2 129.9(3) . . ?
C2_2 C1_2 C20_2 128.5(5) . . ?
C2_2 C1_2 H1_2 115.8 . . ?
C20_2 C1_2 H1_2 115.7 . . ?
C1_2 C2_2 N1_2 126.4(4) . . ?
C1_2 C2_2 C3_2 125.1(5) . . ?
N1_2 C2_2 C3_2 108.5(4) . . ?
C4_2 C3_2 C2_2 108.1(4) . . ?
C4_2 C3_2 C25_2 129.2(5) . . ?
C2_2 C3_2 C25_2 122.7(5) . . ?
C3_2 C4_2 C5_2 107.3(4) . . ?
C3_2 C4_2 C21_2 124.8(5) . . ?
C5_2 C4_2 C21_2 127.9(5) . . ?
N1_2 C5_2 C6_2 124.2(4) . . ?
N1_2 C5_2 C4_2 107.9(4) . . ?
C6_2 C5_2 C4_2 127.8(4) . . ?
C7_2 C6_2 C5_2 125.6(4) . . ?
C7_2 C6_2 C49_2 116.7(4) . . ?
C5_2 C6_2 C49_2 117.6(4) . . ?
N2_2 C7_2 C6_2 124.5(4) . . ?
N2_2 C7_2 C8_2 108.0(4) . . ?
C6_2 C7_2 C8_2 127.4(4) . . ?
C9_2 C8_2 C7_2 107.7(4) . . ?
C9_2 C8_2 C22_2 122.9(4) . . ?
C7_2 C8_2 C22_2 129.4(4) . . ?
C8_2 C9_2 C10_2 106.1(4) . . ?
C8_2 C9_2 C31_2 129.4(4) . . ?
C10_2 C9_2 C31_2 124.4(4) . . ?
N2_2 C10_2 C11_2 125.0(4) . . ?
N2_2 C10_2 C9_2 111.2(4) . . ?
C11_2 C10_2 C9_2 123.7(4) . . ?
C10_2 C11_2 C12_2 128.4(4) . . ?
C10_2 C11_2 H11_2 115.8 . . ?
C12_2 C11_2 H11_2 115.8 . . ?
N3_2 C12_2 C11_2 124.8(4) . . ?
N3_2 C12_2 C13_2 111.5(4) . . ?
C11_2 C12_2 C13_2 123.7(4) . . ?
C14_2 C13_2 C12_2 106.7(4) . . ?
C14_2 C13_2 C37_2 127.0(4) . . ?
C12_2 C13_2 C37_2 126.1(4) . . ?
C13_2 C14_2 C15_2 106.5(4) . . ?
C13_2 C14_2 C23_2 121.9(4) . . ?
C15_2 C14_2 C23_2 131.5(4) . . ?
C16_2 C15_2 N3_2 124.9(4) . . ?
C16_2 C15_2 C14_2 125.6(4) . . ?
N3_2 C15_2 C14_2 109.1(4) . . ?
C15_2 C16_2 C17_2 125.0(4) . . ?
C15_2 C16_2 C55_2 118.1(4) . . ?
C17_2 C16_2 C55_2 116.6(4) . . ?
N4_2 C17_2 C16_2 123.9(4) . . ?
N4_2 C17_2 C18_2 108.9(4) . . ?
C16_2 C17_2 C18_2 127.2(4) . . ?
C19_2 C18_2 C17_2 106.8(4) . . ?
C19_2 C18_2 C24_2 123.3(4) . . ?
C17_2 C18_2 C24_2 129.8(4) . . ?
C18_2 C19_2 C20_2 107.3(4) . . ?
C18_2 C19_2 C43_2 128.8(5) . . ?
C20_2 C19_2 C43_2 123.8(5) . . ?
N4_2 C20_2 C1_2 126.1(4) . . ?
N4_2 C20_2 C19_2 110.3(4) . . ?
C1_2 C20_2 C19_2 123.6(4) . . ?
C4_2 C21_2 H21A_2 109.5 . . ?
C4_2 C21_2 H21B_2 109.5 . . ?
H21A_2 C21_2 H21B_2 109.5 . . ?
C4_2 C21_2 H21C_2 109.5 . . ?
H21A_2 C21_2 H21C_2 109.5 . . ?
H21B_2 C21_2 H21C_2 109.5 . . ?
C8_2 C22_2 H22A_2 109.5 . . ?
C8_2 C22_2 H22B_2 109.4 . . ?
H22A_2 C22_2 H22B_2 109.5 . . ?
C8_2 C22_2 H22C_2 109.5 . . ?
H22A_2 C22_2 H22C_2 109.5 . . ?
H22B_2 C22_2 H22C_2 109.5 . . ?
C14_2 C23_2 H23A_2 109.5 . . ?
C14_2 C23_2 H23B_2 109.5 . . ?
H23A_2 C23_2 H23B_2 109.5 . . ?
C14_2 C23_2 H23C_2 109.5 . . ?
H23A_2 C23_2 H23C_2 109.5 . . ?
H23B_2 C23_2 H23C_2 109.5 . . ?
C18_2 C24_2 H24A_2 109.5 . . ?
C18_2 C24_2 H24B_2 109.5 . . ?
H24A_2 C24_2 H24B_2 109.5 . . ?
C18_2 C24_2 H24C_2 109.5 . . ?
H24A_2 C24_2 H24C_2 109.5 . . ?
H24B_2 C24_2 H24C_2 109.5 . . ?
C3_2 C25_2 C26_2 115.1(5) . . ?
C3_2 C25_2 H25A_2 108.5 . . ?
C26_2 C25_2 H25A_2 108.5 . . ?
C3_2 C25_2 H25B_2 108.5 . . ?
C26_2 C25_2 H25B_2 108.4 . . ?
H25A_2 C25_2 H25B_2 107.5 . . ?
C27_2 C26_2 C25_2 121.5(7) . . ?
C27_2 C26_2 H26A_2 107.2 . . ?
C25_2 C26_2 H26A_2 107.0 . . ?
C27_2 C26_2 H26B_2 106.6 . . ?
C25_2 C26_2 H26B_2 106.9 . . ?
H26A_2 C26_2 H26B_2 106.7 . . ?
C26_2 C27_2 C28_2 113.9(9) . . ?
C26_2 C27_2 H27A_2 108.5 . . ?
C28_2 C27_2 H27A_2 108.5 . . ?
C26_2 C27_2 H27B_2 109.1 . . ?
C28_2 C27_2 H27B_2 109.0 . . ?
H27A_2 C27_2 H27B_2 107.7 . . ?
C29_2 C28_2 C27_2 113.2(9) . . ?
C29_2 C28_2 H28A_2 109.1 . . ?
C27_2 C28_2 H28A_2 109.1 . . ?
C29_2 C28_2 H28B_2 108.9 . . ?
C27_2 C28_2 H28B_2 108.6 . . ?
H28A_2 C28_2 H28B_2 107.8 . . ?
C28_2 C29_2 C30_2 114.0(10) . . ?
C28_2 C29_2 H29A_2 108.9 . . ?
C30_2 C29_2 H29A_2 109.2 . . ?
C28_2 C29_2 H29B_2 108.7 . . ?
C30_2 C29_2 H29B_2 108.2 . . ?
H29A_2 C29_2 H29B_2 107.7 . . ?
C29_2 C30_2 H30A_2 109.6 . . ?
C29_2 C30_2 H30B_2 109.9 . . ?
H30A_2 C30_2 H30B_2 109.5 . . ?
C29_2 C30_2 H30C_2 108.9 . . ?
H30A_2 C30_2 H30C_2 109.5 . . ?
H30B_2 C30_2 H30C_2 109.5 . . ?
C28'_2 C27'_2 H27C_2 108.4 . . ?
C28'_2 C27'_2 H27D_2 108.2 . . ?
H27C_2 C27'_2 H27D_2 107.4 . . ?
C27'_2 C28'_2 C29'_2 114.2(10) . . ?
C27'_2 C28'_2 H28C_2 108.6 . . ?
C29'_2 C28'_2 H28C_2 108.7 . . ?
C27'_2 C28'_2 H28D_2 108.8 . . ?
C29'_2 C28'_2 H28D_2 108.7 . . ?
H28C_2 C28'_2 H28D_2 107.6 . . ?
C30'_2 C29'_2 C28'_2 111.7(10) . . ?
C30'_2 C29'_2 H29C_2 109.9 . . ?
C28'_2 C29'_2 H29C_2 109.3 . . ?
C30'_2 C29'_2 H29D_2 108.7 . . ?
C28'_2 C29'_2 H29D_2 109.2 . . ?
H29C_2 C29'_2 H29D_2 107.9 . . ?
C29'_2 C30'_2 H30D_2 109.5 . . ?
C29'_2 C30'_2 H30E_2 108.9 . . ?
H30D_2 C30'_2 H30E_2 109.5 . . ?
C29'_2 C30'_2 H30F_2 110.1 . . ?
H30D_2 C30'_2 H30F_2 109.5 . . ?
H30E_2 C30'_2 H30F_2 109.5 . . ?
C9_2 C31_2 C32_2 114.1(4) . . ?
C9_2 C31_2 H31A_2 108.7 . . ?
C32_2 C31_2 H31A_2 108.7 . . ?
C9_2 C31_2 H31B_2 108.7 . . ?
C32_2 C31_2 H31B_2 108.7 . . ?
H31A_2 C31_2 H31B_2 107.6 . . ?
C33_2 C32_2 C31_2 115.9(5) . . ?
C33_2 C32_2 H32A_2 108.3 . . ?
C31_2 C32_2 H32A_2 108.3 . . ?
C33_2 C32_2 H32B_2 108.3 . . ?
C31_2 C32_2 H32B_2 108.3 . . ?
H32A_2 C32_2 H32B_2 107.4 . . ?
C32_2 C33_2 C34_2 111.8(7) . . ?
C32_2 C33_2 H33A_2 109.3 . . ?
C34_2 C33_2 H33A_2 109.3 . . ?
C32_2 C33_2 H33B_2 109.3 . . ?
C34_2 C33_2 H33B_2 109.1 . . ?
H33A_2 C33_2 H33B_2 107.9 . . ?
C35_2 C34_2 C33_2 123.6(11) . . ?
C35_2 C34_2 H34A_2 106.3 . . ?
C33_2 C34_2 H34A_2 106.4 . . ?
C35_2 C34_2 H34B_2 106.5 . . ?
C33_2 C34_2 H34B_2 106.5 . . ?
H34A_2 C34_2 H34B_2 106.5 . . ?
C34_2 C35_2 C36_2 115.4(12) . . ?
C34_2 C35_2 H35A_2 108.5 . . ?
C36_2 C35_2 H35A_2 108.5 . . ?
C34_2 C35_2 H35B_2 108.3 . . ?
C36_2 C35_2 H35B_2 108.4 . . ?
H35A_2 C35_2 H35B_2 107.5 . . ?
C35_2 C36_2 H36A_2 109.5 . . ?
C35_2 C36_2 H36B_2 109.5 . . ?
H36A_2 C36_2 H36B_2 109.5 . . ?
C35_2 C36_2 H36C_2 109.4 . . ?
H36A_2 C36_2 H36C_2 109.5 . . ?
H36B_2 C36_2 H36C_2 109.5 . . ?
C13_2 C37_2 C38_2 110.3(4) . . ?
C13_2 C37_2 H37A_2 109.6 . . ?
C38_2 C37_2 H37A_2 109.6 . . ?
C13_2 C37_2 H37B_2 109.6 . . ?
C38_2 C37_2 H37B_2 109.6 . . ?
H37A_2 C37_2 H37B_2 108.1 . . ?
C39_2 C38_2 C37_2 113.7(4) . . ?
C39_2 C38_2 H38A_2 108.8 . . ?
C37_2 C38_2 H38A_2 108.8 . . ?
C39_2 C38_2 H38B_2 108.8 . . ?
C37_2 C38_2 H38B_2 108.8 . . ?
H38A_2 C38_2 H38B_2 107.7 . . ?
C40_2 C39_2 C38_2 112.7(5) . . ?
C40_2 C39_2 H39A_2 109.0 . . ?
C38_2 C39_2 H39A_2 109.0 . . ?
C40_2 C39_2 H39B_2 109.1 . . ?
C38_2 C39_2 H39B_2 109.0 . . ?
H39A_2 C39_2 H39B_2 107.8 . . ?
C41_2 C40_2 C39_2 113.5(6) . . ?
C41_2 C40_2 H40A_2 108.8 . . ?
C39_2 C40_2 H40A_2 108.9 . . ?
C41_2 C40_2 H40B_2 108.9 . . ?
C39_2 C40_2 H40B_2 108.9 . . ?
H40A_2 C40_2 H40B_2 107.7 . . ?
C40_2 C41_2 C42_2 112.4(7) . . ?
C40_2 C41_2 H41A_2 109.1 . . ?
C42_2 C41_2 H41A_2 109.0 . . ?
C40_2 C41_2 H41B_2 109.1 . . ?
C42_2 C41_2 H41B_2 109.2 . . ?
H41A_2 C41_2 H41B_2 107.9 . . ?
C41_2 C42_2 H42A_2 109.5 . . ?
C41_2 C42_2 H42B_2 109.4 . . ?
H42A_2 C42_2 H42B_2 109.5 . . ?
C41_2 C42_2 H42C_2 109.5 . . ?
H42A_2 C42_2 H42C_2 109.5 . . ?
H42B_2 C42_2 H42C_2 109.5 . . ?
C19_2 C43_2 C44_2 109.3(6) . . ?
C19_2 C43_2 H43A_2 109.8 . . ?
C44_2 C43_2 H43A_2 109.8 . . ?
C19_2 C43_2 H43B_2 109.8 . . ?
C44_2 C43_2 H43B_2 109.9 . . ?
H43A_2 C43_2 H43B_2 108.3 . . ?
C45_2 C44_2 C43_2 111.1(8) . . ?
C45_2 C44_2 H44A_2 109.1 . . ?
C43_2 C44_2 H44A_2 109.5 . . ?
C45_2 C44_2 H44B_2 109.6 . . ?
C43_2 C44_2 H44B_2 109.4 . . ?
H44A_2 C44_2 H44B_2 108.0 . . ?
C46_2 C45_2 C44_2 117.4(9) . . ?
C46_2 C45_2 H45A_2 107.3 . . ?
C44_2 C45_2 H45A_2 107.7 . . ?
C46_2 C45_2 H45B_2 108.6 . . ?
C44_2 C45_2 H45B_2 108.2 . . ?
H45A_2 C45_2 H45B_2 107.2 . . ?
C45_2 C46_2 C47_2 111.1(9) . . ?
C45_2 C46_2 H46A_2 109.8 . . ?
C47_2 C46_2 H46A_2 109.6 . . ?
C45_2 C46_2 H46B_2 108.7 . . ?
C47_2 C46_2 H46B_2 109.5 . . ?
H46A_2 C46_2 H46B_2 108.0 . . ?
C48_2 C47_2 C46_2 109.1(9) . . ?
C48_2 C47_2 H47A_2 109.6 . . ?
C46_2 C47_2 H47A_2 109.6 . . ?
C48_2 C47_2 H47B_2 110.3 . . ?
C46_2 C47_2 H47B_2 110.0 . . ?
H47A_2 C47_2 H47B_2 108.3 . . ?
C47_2 C48_2 H48A_2 109.3 . . ?
C47_2 C48_2 H48B_2 109.9 . . ?
H48A_2 C48_2 H48B_2 109.5 . . ?
C47_2 C48_2 H48C_2 109.2 . . ?
H48A_2 C48_2 H48C_2 109.5 . . ?
H48B_2 C48_2 H48C_2 109.5 . . ?
C45'_2 C44'_2 H44C_2 108.5 . . ?
C45'_2 C44'_2 H44D_2 108.2 . . ?
H44C_2 C44'_2 H44D_2 107.5 . . ?
C46'_2 C45'_2 C44'_2 115.6(9) . . ?
C46'_2 C45'_2 H45C_2 108.3 . . ?
C44'_2 C45'_2 H45C_2 108.2 . . ?
C46'_2 C45'_2 H45D_2 108.4 . . ?
C44'_2 C45'_2 H45D_2 108.5 . . ?
H45C_2 C45'_2 H45D_2 107.5 . . ?
C45'_2 C46'_2 C47'_2 112.7(10) . . ?
C45'_2 C46'_2 H46C_2 109.1 . . ?
C47'_2 C46'_2 H46C_2 109.0 . . ?
C45'_2 C46'_2 H46D_2 109.0 . . ?
C47'_2 C46'_2 H46D_2 109.2 . . ?
H46C_2 C46'_2 H46D_2 107.8 . . ?
C48'_2 C47'_2 C46'_2 111.5(10) . . ?
C48'_2 C47'_2 H47C_2 108.1 . . ?
C46'_2 C47'_2 H47C_2 109.1 . . ?
C48'_2 C47'_2 H47D_2 110.7 . . ?
C46'_2 C47'_2 H47D_2 109.5 . . ?
H47C_2 C47'_2 H47D_2 107.9 . . ?
C47'_2 C48'_2 H48D_2 109.3 . . ?
C47'_2 C48'_2 H48E_2 110.9 . . ?
H48D_2 C48'_2 H48E_2 109.5 . . ?
C47'_2 C48'_2 H48F_2 108.2 . . ?
H48D_2 C48'_2 H48F_2 109.5 . . ?
H48E_2 C48'_2 H48F_2 109.5 . . ?
C50_2 C49_2 C54_2 119.4(6) . . ?
C50_2 C49_2 C6_2 121.3(5) . . ?
C54_2 C49_2 C6_2 119.3(5) . . ?
C49_2 C50_2 C51_2 119.3(8) . . ?
C49_2 C50_2 H50_2 120.4 . . ?
C51_2 C50_2 H50_2 120.3 . . ?
C52_2 C51_2 C50_2 121.8(8) . . ?
C52_2 C51_2 H51_2 119.0 . . ?
C50_2 C51_2 H51_2 119.1 . . ?
C51_2 C52_2 C53_2 120.6(7) . . ?
C51_2 C52_2 H52_2 119.7 . . ?
C53_2 C52_2 H52_2 119.7 . . ?
C52_2 C53_2 C54_2 119.6(8) . . ?
C52_2 C53_2 H53_2 120.2 . . ?
C54_2 C53_2 H53_2 120.2 . . ?
C49_2 C54_2 C53_2 119.2(7) . . ?
C49_2 C54_2 H54_2 120.4 . . ?
C53_2 C54_2 H54_2 120.4 . . ?
C56_2 C55_2 C60_2 119.2(5) . . ?
C56_2 C55_2 C16_2 119.2(4) . . ?
C60_2 C55_2 C16_2 121.6(5) . . ?
C55_2 C56_2 C57_2 119.6(5) . . ?
C55_2 C56_2 H56_2 120.2 . . ?
C57_2 C56_2 H56_2 120.2 . . ?
C58_2 C57_2 C56_2 121.4(7) . . ?
C58_2 C57_2 H57_2 119.3 . . ?
C56_2 C57_2 H57_2 119.3 . . ?
C57_2 C58_2 C59_2 119.3(6) . . ?
C57_2 C58_2 H58_2 120.4 . . ?
C59_2 C58_2 H58_2 120.4 . . ?
C60_2 C59_2 C58_2 119.8(6) . . ?
C60_2 C59_2 H59_2 120.1 . . ?
C58_2 C59_2 H59_2 120.1 . . ?
C59_2 C60_2 C55_2 120.7(6) . . ?
C59_2 C60_2 H60_2 119.7 . . ?
C55_2 C60_2 H60_2 119.7 . . ?
C12_3 N1_3 C1_3 121.6(4) . . ?
C12_3 N1_3 Rh1_2 119.2(3) . . ?
C1_3 N1_3 Rh1_2 118.7(3) . . ?
C6_3 N2_3 C7_3 119.0(4) . . ?
C6_3 N2_3 Rh1_1 121.3(3) . . ?
C7_3 N2_3 Rh1_1 119.0(3) . . ?
N1_3 C1_3 C2_3 121.9(4) . . ?
N1_3 C1_3 H1_3 119.1 . . ?
C2_3 C1_3 H1_3 119.1 . . ?
C1_3 C2_3 C13_3 117.3(4) . . ?
C1_3 C2_3 C3_3 123.4(4) . . ?
C13_3 C2_3 C3_3 119.3(4) . . ?
C4_3 C3_3 C2_3 121.1(4) . . ?
C4_3 C3_3 H3_3 119.5 . . ?
C2_3 C3_3 H3_3 119.5 . . ?
C3_3 C4_3 C5_3 120.3(4) . . ?
C3_3 C4_3 H4_3 119.9 . . ?
C5_3 C4_3 H4_3 119.9 . . ?
C6_3 C5_3 C14_3 117.8(4) . . ?
C6_3 C5_3 C4_3 123.1(4) . . ?
C14_3 C5_3 C4_3 119.0(4) . . ?
N2_3 C6_3 C5_3 122.9(4) . . ?
N2_3 C6_3 H6_3 118.5 . . ?
C5_3 C6_3 H6_3 118.5 . . ?
N2_3 C7_3 C8_3 122.6(4) . . ?
N2_3 C7_3 H7_3 118.7 . . ?
C8_3 C7_3 H7_3 118.7 . . ?
C7_3 C8_3 C14_3 117.6(4) . . ?
C7_3 C8_3 C9_3 122.1(4) . . ?
C14_3 C8_3 C9_3 120.3(4) . . ?
C10_3 C9_3 C8_3 120.6(4) . . ?
C10_3 C9_3 H9_3 119.7 . . ?
C8_3 C9_3 H9_3 119.7 . . ?
C9_3 C10_3 C11_3 119.8(4) . . ?
C9_3 C10_3 H10_3 120.1 . . ?
C11_3 C10_3 H10_3 120.1 . . ?
C13_3 C11_3 C12_3 117.0(4) . . ?
C13_3 C11_3 C10_3 120.1(4) . . ?
C12_3 C11_3 C10_3 122.9(4) . . ?
N1_3 C12_3 C11_3 121.6(4) . . ?
N1_3 C12_3 H12_3 119.2 . . ?
C11_3 C12_3 H12_3 119.2 . . ?
C14_3 C13_3 C11_3 119.5(4) . . ?
C14_3 C13_3 C2_3 120.0(3) . . ?
C11_3 C13_3 C2_3 120.5(4) . . ?
C8_3 C14_3 C13_3 119.6(3) . . ?
C8_3 C14_3 C5_3 120.1(4) . . ?
C13_3 C14_3 C5_3 120.3(4) . . ?
Cl1_3 C100_3 Cl3_3 114.2(4) . . ?
Cl1_3 C100_3 Cl2_3 114.1(4) . . ?
Cl3_3 C100_3 Cl2_3 113.1(4) . . ?
Cl1_3 C100_3 H100_3 104.7 . . ?
Cl3_3 C100_3 H100_3 104.7 . . ?
Cl2_3 C100_3 H100_3 104.6 . . ?

loop_
_geom_bond_atom_site_label_1
_geom_bond_atom_site_label_2
_geom_bond_distance
_geom_bond_site_symmetry_2
_geom_bond_publ_flag
I1_1 Rh1_1 2.6596(4) . ?
Rh1_1 N4_1 2.062(4) . ?
Rh1_1 N3_1 2.068(4) . ?
Rh1_1 N2_1 2.075(4) . ?
Rh1_1 N2_3 2.091(4) . ?
Rh1_1 N1_1 2.095(4) . ?
N1_1 C2_1 1.383(6) . ?
N1_1 C5_1 1.391(6) . ?
N2_1 C10_1 1.387(7) . ?
N2_1 C7_1 1.398(6) . ?
N3_1 C12_1 1.362(6) . ?
N3_1 C15_1 1.410(6) . ?
N4_1 C20_1 1.377(6) . ?
N4_1 C17_1 1.396(6) . ?
C1_1 C2_1 1.391(6) . ?
C1_1 C20_1 1.401(6) . ?
C1_1 H1_1 0.9500 . ?
C2_1 C3_1 1.467(6) . ?
C3_1 C4_1 1.353(7) . ?
C3_1 C25_1 1.521(7) . ?
C4_1 C5_1 1.497(6) . ?
C4_1 C21_1 1.521(7) . ?
C5_1 C6_1 1.413(6) . ?
C6_1 C7_1 1.420(7) . ?
C6_1 C49_1 1.516(6) . ?
C7_1 C8_1 1.483(7) . ?
C8_1 C9_1 1.376(8) . ?
C8_1 C22_1 1.518(7) . ?
C9_1 C10_1 1.430(7) . ?
C9_1 C31_1 1.535(7) . ?
C10_1 C11_1 1.414(7) . ?
C11_1 C12_1 1.409(7) . ?
C11_1 H11_1 0.9500 . ?
C12_1 C13_1 1.454(6) . ?
C13_1 C14_1 1.420(7) . ?
C13_1 C37_1 1.528(7) . ?
C14_1 C15_1 1.474(6) . ?
C14_1 C23_1 1.516(7) . ?
C15_1 C16_1 1.402(7) . ?
C16_1 C17_1 1.433(6) . ?
C16_1 C55_1 1.518(7) . ?
C17_1 C18_1 1.493(6) . ?
C18_1 C19_1 1.384(6) . ?
C18_1 C24_1 1.515(6) . ?
C19_1 C20_1 1.471(6) . ?
C19_1 C43_1 1.510(6) . ?
C21_1 H21A_1 0.9800 . ?
C21_1 H21B_1 0.9800 . ?
C21_1 H21C_1 0.9800 . ?
C22_1 H22A_1 0.9800 . ?
C22_1 H22B_1 0.9800 . ?
C22_1 H22C_1 0.9800 . ?
C23_1 H23A_1 0.9800 . ?
C23_1 H23B_1 0.9800 . ?
C23_1 H23C_1 0.9800 . ?
C24_1 H24A_1 0.9800 . ?
C24_1 H24B_1 0.9800 . ?
C24_1 H24C_1 0.9800 . ?
C25_1 C26_1 1.541(6) . ?
C25_1 H25A_1 0.9900 . ?
C25_1 H25B_1 0.9900 . ?
C26_1 C27_1 1.536(6) . ?
C26_1 H26A_1 0.9900 . ?
C26_1 H26B_1 0.9900 . ?
C27_1 C28_1 1.557(6) . ?
C27_1 H27A_1 0.9900 . ?
C27_1 H27B_1 0.9900 . ?
C28_1 C29_1 1.485(8) . ?
C28_1 H28A_1 0.9900 . ?
C28_1 H28B_1 0.9900 . ?
C29_1 C30_1 1.552(9) . ?
C29_1 H29A_1 0.9900 . ?
C29_1 H29B_1 0.9900 . ?
C30_1 H30A_1 0.9800 . ?
C30_1 H30B_1 0.9800 . ?
C30_1 H30C_1 0.9800 . ?
C29'_1 C30'_1 1.530(10) . ?
C29'_1 H29C_1 0.9900 . ?
C29'_1 H29D_1 0.9900 . ?
C30'_1 H30D_1 0.9800 . ?
C30'_1 H30E_1 0.9800 . ?
C30'_1 H30F_1 0.9800 . ?
C31_1 C32_1 1.542(8) . ?
C31_1 H31A_1 0.9900 . ?
C31_1 H31B_1 0.9900 . ?
C32_1 C33_1 1.533(9) . ?
C32_1 H32A_1 0.9900 . ?
C32_1 H32B_1 0.9900 . ?
C33_1 C34_1 1.536(9) . ?
C33_1 H33A_1 0.9900 . ?
C33_1 H33B_1 0.9900 . ?
C34_1 C35_1 1.562(9) . ?
C34_1 H34A_1 0.9900 . ?
C34_1 H34B_1 0.9900 . ?
C35_1 C36_1 1.536(10) . ?
C35_1 H35A_1 0.9900 . ?
C35_1 H35B_1 0.9900 . ?
C36_1 H36A_1 0.9800 . ?
C36_1 H36B_1 0.9800 . ?
C36_1 H36C_1 0.9800 . ?
C32'_1 C33'_1 1.535(10) . ?
C32'_1 H32C_1 0.9900 . ?
C32'_1 H32D_1 0.9900 . ?
C33'_1 C34'_1 1.538(15) . ?
C33'_1 H33C_1 0.9900 . ?
C33'_1 H33D_1 0.9900 . ?
C34'_1 C35'_1 1.562(10) . ?
C34'_1 H34C_1 0.9900 . ?
C34'_1 H34D_1 0.9900 . ?
C35'_1 C36'_1 1.557(15) . ?
C35'_1 H35C_1 0.9900 . ?
C35'_1 H35D_1 0.9900 . ?
C36'_1 H36D_1 0.9800 . ?
C36'_1 H36E_1 0.9800 . ?
C36'_1 H36F_1 0.9800 . ?
C37_1 C38_1 1.548(6) . ?
C37_1 H37A_1 0.9900 . ?
C37_1 H37B_1 0.9900 . ?
C38_1 C39_1 1.589(8) . ?
C38_1 H38A_1 0.9900 . ?
C38_1 H38B_1 0.9900 . ?
C39_1 C40_1 1.539(9) . ?
C39_1 H39A_1 0.9900 . ?
C39_1 H39B_1 0.9900 . ?
C40_1 C41_1 1.547(9) . ?
C40_1 H40A_1 0.9900 . ?
C40_1 H40B_1 0.9900 . ?
C41_1 C42_1 1.556(10) . ?
C41_1 H41A_1 0.9900 . ?
C41_1 H41B_1 0.9900 . ?
C42_1 H42A_1 0.9800 . ?
C42_1 H42B_1 0.9800 . ?
C42_1 H42C_1 0.9800 . ?
C39'_1 C40'_1 1.555(9) . ?
C39'_1 H39C_1 0.9900 . ?
C39'_1 H39D_1 0.9900 . ?
C40'_1 C41'_1 1.545(9) . ?
C40'_1 H40C_1 0.9900 . ?
C40'_1 H40D_1 0.9900 . ?
C41'_1 C42'_1 1.548(10) . ?
C41'_1 H41C_1 0.9900 . ?
C41'_1 H41D_1 0.9900 . ?
C42'_1 H42D_1 0.9800 . ?
C42'_1 H42E_1 0.9800 . ?
C42'_1 H42F_1 0.9800 . ?
C43_1 C44_1 1.560(7) . ?
C43_1 H43A_1 0.9900 . ?
C43_1 H43B_1 0.9900 . ?
C44_1 C45_1 1.544(8) . ?
C44_1 H44A_1 0.9900 . ?
C44_1 H44B_1 0.9900 . ?
C45_1 C46_1 1.548(8) . ?
C45_1 H45A_1 0.9900 . ?
C45_1 H45B_1 0.9900 . ?
C46_1 C47_1 1.518(12) . ?
C46_1 H46A_1 0.9900 . ?
C46_1 H46B_1 0.9900 . ?
C47_1 C48_1 1.557(13) . ?
C47_1 H47A_1 0.9900 . ?
C47_1 H47B_1 0.9900 . ?
C48_1 H48A_1 0.9800 . ?
C48_1 H48B_1 0.9800 . ?
C48_1 H48C_1 0.9800 . ?
C49_1 C54_1 1.395(7) . ?
C49_1 C50_1 1.404(7) . ?
C50_1 C51_1 1.427(8) . ?
C50_1 H50_1 0.9500 . ?
C51_1 C52_1 1.353(11) . ?
C51_1 H51_1 0.9500 . ?
C52_1 C53_1 1.376(11) . ?
C52_1 H52_1 0.9500 . ?
C53_1 C54_1 1.422(8) . ?
C53_1 H53_1 0.9500 . ?
C54_1 H54_1 0.9500 . ?
C55_1 C60_1 1.403(8) . ?
C55_1 C56_1 1.410(9) . ?
C56_1 C57_1 1.396(10) . ?
C56_1 H56_1 0.9500 . ?
C57_1 C58_1 1.373(14) . ?
C57_1 H57_1 0.9500 . ?
C58_1 C59_1 1.416(13) . ?
C58_1 H58_1 0.9500 . ?
C59_1 C60_1 1.413(10) . ?
C59_1 H59_1 0.9500 . ?
C60_1 H60_1 0.9500 . ?
I1_2 Rh1_2 2.6609(4) . ?
Rh1_2 N4_2 2.062(4) . ?
Rh1_2 N3_2 2.065(4) . ?
Rh1_2 N2_2 2.076(4) . ?
Rh1_2 N1_2 2.091(3) . ?
Rh1_2 N1_3 2.115(4) . ?
N1_2 C5_2 1.360(6) . ?
N1_2 C2_2 1.398(6) . ?
N2_2 C7_2 1.393(6) . ?
N2_2 C10_2 1.384(6) . ?
N3_2 C12_2 1.364(6) . ?
N3_2 C15_2 1.428(6) . ?
N4_2 C20_2 1.373(6) . ?
N4_2 C17_2 1.396(6) . ?
C1_2 C2_2 1.384(7) . ?
C1_2 C20_2 1.408(7) . ?
C1_2 H1_2 0.9500 . ?
C2_2 C3_2 1.472(7) . ?
C3_2 C4_2 1.327(7) . ?
C3_2 C25_2 1.531(7) . ?
C4_2 C5_2 1.517(6) . ?
C4_2 C21_2 1.524(7) . ?
C5_2 C6_2 1.414(7) . ?
C6_2 C7_2 1.413(6) . ?
C6_2 C49_2 1.522(7) . ?
C7_2 C8_2 1.478(7) . ?
C8_2 C9_2 1.383(6) . ?
C8_2 C22_2 1.530(6) . ?
C9_2 C10_2 1.436(7) . ?
C9_2 C31_2 1.524(7) . ?
C10_2 C11_2 1.410(6) . ?
C11_2 C12_2 1.411(6) . ?
C11_2 H11_2 0.9500 . ?
C12_2 C13_2 1.459(6) . ?
C13_2 C14_2 1.393(7) . ?
C13_2 C37_2 1.534(7) . ?
C14_2 C15_2 1.470(6) . ?
C14_2 C23_2 1.526(6) . ?
C15_2 C16_2 1.398(6) . ?
C16_2 C17_2 1.443(7) . ?
C16_2 C55_2 1.513(6) . ?
C17_2 C18_2 1.480(6) . ?
C18_2 C19_2 1.357(7) . ?
C18_2 C24_2 1.525(7) . ?
C19_2 C20_2 1.460(7) . ?
C19_2 C43_2 1.527(7) . ?
C21_2 H21A_2 0.9800 . ?
C21_2 H21B_2 0.9800 . ?
C21_2 H21C_2 0.9800 . ?
C22_2 H22A_2 0.9800 . ?
C22_2 H22B_2 0.9800 . ?
C22_2 H22C_2 0.9800 . ?
C23_2 H23A_2 0.9800 . ?
C23_2 H23B_2 0.9800 . ?
C23_2 H23C_2 0.9800 . ?
C24_2 H24A_2 0.9800 . ?
C24_2 H24B_2 0.9800 . ?
C24_2 H24C_2 0.9800 . ?
C25_2 C26_2 1.537(7) . ?
C25_2 H25A_2 0.9900 . ?
C25_2 H25B_2 0.9900 . ?
C26_2 C27_2 1.491(9) . ?
C26_2 H26A_2 0.9900 . ?
C26_2 H26B_2 0.9900 . ?
C27_2 C28_2 1.553(10) . ?
C27_2 H27A_2 0.9900 . ?
C27_2 H27B_2 0.9900 . ?
C28_2 C29_2 1.537(10) . ?
C28_2 H28A_2 0.9900 . ?
C28_2 H28B_2 0.9900 . ?
C29_2 C30_2 1.543(10) . ?
C29_2 H29A_2 0.9900 . ?
C29_2 H29B_2 0.9900 . ?
C30_2 H30A_2 0.9800 . ?
C30_2 H30B_2 0.9800 . ?
C30_2 H30C_2 0.9800 . ?
C27'_2 C28'_2 1.495(9) . ?
C27'_2 H27C_2 0.9900 . ?
C27'_2 H27D_2 0.9900 . ?
C28'_2 C29'_2 1.561(10) . ?
C28'_2 H28C_2 0.9900 . ?
C28'_2 H28D_2 0.9900 . ?
C29'_2 C30'_2 1.549(10) . ?
C29'_2 H29C_2 0.9900 . ?
C29'_2 H29D_2 0.9900 . ?
C30'_2 H30D_2 0.9800 . ?
C30'_2 H30E_2 0.9800 . ?
C30'_2 H30F_2 0.9800 . ?
C31_2 C32_2 1.536(8) . ?
C31_2 H31A_2 0.9900 . ?
C31_2 H31B_2 0.9900 . ?
C32_2 C33_2 1.513(9) . ?
C32_2 H32A_2 0.9900 . ?
C32_2 H32B_2 0.9900 . ?
C33_2 C34_2 1.542(11) . ?
C33_2 H33A_2 0.9900 . ?
C33_2 H33B_2 0.9900 . ?
C34_2 C35_2 1.371(14) . ?
C34_2 H34A_2 0.9900 . ?
C34_2 H34B_2 0.9900 . ?
C35_2 C36_2 1.536(16) . ?
C35_2 H35A_2 0.9900 . ?
C35_2 H35B_2 0.9900 . ?
C36_2 H36A_2 0.9800 . ?
C36_2 H36B_2 0.9800 . ?
C36_2 H36C_2 0.9800 . ?
C37_2 C38_2 1.569(8) . ?
C37_2 H37A_2 0.9900 . ?
C37_2 H37B_2 0.9900 . ?
C38_2 C39_2 1.534(8) . ?
C38_2 H38A_2 0.9900 . ?
C38_2 H38B_2 0.9900 . ?
C39_2 C40_2 1.536(8) . ?
C39_2 H39A_2 0.9900 . ?
C39_2 H39B_2 0.9900 . ?
C40_2 C41_2 1.514(10) . ?
C40_2 H40A_2 0.9900 . ?
C40_2 H40B_2 0.9900 . ?
C41_2 C42_2 1.562(10) . ?
C41_2 H41A_2 0.9900 . ?
C41_2 H41B_2 0.9900 . ?
C42_2 H42A_2 0.9800 . ?
C42_2 H42B_2 0.9800 . ?
C42_2 H42C_2 0.9800 . ?
C43_2 C44_2 1.598(8) . ?
C43_2 H43A_2 0.9900 . ?
C43_2 H43B_2 0.9900 . ?
C44_2 C45_2 1.527(9) . ?
C44_2 H44A_2 0.9900 . ?
C44_2 H44B_2 0.9900 . ?
C45_2 C46_2 1.517(9) . ?
C45_2 H45A_2 0.9900 . ?
C45_2 H45B_2 0.9900 . ?
C46_2 C47_2 1.589(10) . ?
C46_2 H46A_2 0.9900 . ?
C46_2 H46B_2 0.9900 . ?
C47_2 C48_2 1.562(10) . ?
C47_2 H47A_2 0.9900 . ?
C47_2 H47B_2 0.9900 . ?
C48_2 H48A_2 0.9800 . ?
C48_2 H48B_2 0.9800 . ?
C48_2 H48C_2 0.9800 . ?
C44'_2 C45'_2 1.543(9) . ?
C44'_2 H44C_2 0.9900 . ?
C44'_2 H44D_2 0.9900 . ?
C45'_2 C46'_2 1.525(10) . ?
C45'_2 H45C_2 0.9900 . ?
C45'_2 H45D_2 0.9900 . ?
C46'_2 C47'_2 1.569(10) . ?
C46'_2 H46C_2 0.9900 . ?
C46'_2 H46D_2 0.9900 . ?
C47'_2 C48'_2 1.551(10) . ?
C47'_2 H47C_2 0.9900 . ?
C47'_2 H47D_2 0.9900 . ?
C48'_2 H48D_2 0.9800 . ?
C48'_2 H48E_2 0.9800 . ?
C48'_2 H48F_2 0.9800 . ?
C49_2 C50_2 1.376(8) . ?
C49_2 C54_2 1.406(9) . ?
C50_2 C51_2 1.435(10) . ?
C50_2 H50_2 0.9500 . ?
C51_2 C52_2 1.315(15) . ?
C51_2 H51_2 0.9500 . ?
C52_2 C53_2 1.390(14) . ?
C52_2 H52_2 0.9500 . ?
C53_2 C54_2 1.431(9) . ?
C53_2 H53_2 0.9500 . ?
C54_2 H54_2 0.9500 . ?
C55_2 C56_2 1.392(7) . ?
C55_2 C60_2 1.403(7) . ?
C56_2 C57_2 1.407(8) . ?
C56_2 H56_2 0.9500 . ?
C57_2 C58_2 1.381(11) . ?
C57_2 H57_2 0.9500 . ?
C58_2 C59_2 1.398(11) . ?
C58_2 H58_2 0.9500 . ?
C59_2 C60_2 1.404(8) . ?
C59_2 H59_2 0.9500 . ?
C60_2 H60_2 0.9500 . ?
N1_3 C12_3 1.346(6) . ?
N1_3 C1_3 1.351(6) . ?
N2_3 C6_3 1.355(6) . ?
N2_3 C7_3 1.373(6) . ?
C1_3 C2_3 1.412(6) . ?
C1_3 H1_3 0.9500 . ?
C2_3 C13_3 1.431(6) . ?
C2_3 C3_3 1.454(6) . ?
C3_3 C4_3 1.368(7) . ?
C3_3 H3_3 0.9500 . ?
C4_3 C5_3 1.473(7) . ?
C4_3 H4_3 0.9500 . ?
C5_3 C6_3 1.401(7) . ?
C5_3 C14_3 1.429(6) . ?
C6_3 H6_3 0.9500 . ?
C7_3 C8_3 1.413(6) . ?
C7_3 H7_3 0.9500 . ?
C8_3 C14_3 1.412(6) . ?
C8_3 C9_3 1.436(6) . ?
C9_3 C10_3 1.379(6) . ?
C9_3 H9_3 0.9500 . ?
C10_3 C11_3 1.437(6) . ?
C10_3 H10_3 0.9500 . ?
C11_3 C13_3 1.428(6) . ?
C11_3 C12_3 1.429(7) . ?
C12_3 H12_3 0.9500 . ?
C13_3 C14_3 1.425(5) . ?
C100_3 Cl1_3 1.741(5) . ?
C100_3 Cl3_3 1.743(5) . ?
C100_3 Cl2_3 1.743(5) . ?
C100_3 H100_3 1.0000 . ?

loop_
_geom_torsion_atom_site_label_1
_geom_torsion_atom_site_label_2
_geom_torsion_atom_site_label_3
_geom_torsion_atom_site_label_4
_geom_torsion
_geom_torsion_site_symmetry_1
_geom_torsion_site_symmetry_2
_geom_torsion_site_symmetry_3
_geom_torsion_site_symmetry_4
_geom_torsion_publ_flag
N4_1 Rh1_1 N1_1 C2_1 -1.9(3) . . . . ?
N3_1 Rh1_1 N1_1 C2_1 -102(8) . . . . ?
N2_1 Rh1_1 N1_1 C2_1 -179.4(3) . . . . ?
N2_3 Rh1_1 N1_1 C2_1 -89.4(3) . . . . ?
I1_1 Rh1_1 N1_1 C2_1 90.0(3) . . . . ?
N4_1 Rh1_1 N1_1 C5_1 178.1(4) . . . . ?
N3_1 Rh1_1 N1_1 C5_1 78(8) . . . . ?
N2_1 Rh1_1 N1_1 C5_1 0.6(4) . . . . ?
N2_3 Rh1_1 N1_1 C5_1 90.7(4) . . . . ?
I1_1 Rh1_1 N1_1 C5_1 -90.0(4) . . . . ?
N4_1 Rh1_1 N2_1 C10_1 96(3) . . . . ?
N3_1 Rh1_1 N2_1 C10_1 0.6(4) . . . . ?
N2_3 Rh1_1 N2_1 C10_1 89.7(4) . . . . ?
N1_1 Rh1_1 N2_1 C10_1 179.3(4) . . . . ?
I1_1 Rh1_1 N2_1 C10_1 -89.0(4) . . . . ?
N4_1 Rh1_1 N2_1 C7_1 -82(3) . . . . ?
N3_1 Rh1_1 N2_1 C7_1 -177.4(4) . . . . ?
N2_3 Rh1_1 N2_1 C7_1 -88.3(4) . . . . ?
N1_1 Rh1_1 N2_1 C7_1 1.3(4) . . . . ?
I1_1 Rh1_1 N2_1 C7_1 93.0(4) . . . . ?
N4_1 Rh1_1 N3_1 C12_1 -179.5(4) . . . . ?
N2_1 Rh1_1 N3_1 C12_1 -2.1(4) . . . . ?
N2_3 Rh1_1 N3_1 C12_1 -92.1(4) . . . . ?
N1_1 Rh1_1 N3_1 C12_1 -79(8) . . . . ?
I1_1 Rh1_1 N3_1 C12_1 88.6(4) . . . . ?
N4_1 Rh1_1 N3_1 C15_1 3.3(4) . . . . ?
N2_1 Rh1_1 N3_1 C15_1 -179.3(4) . . . . ?
N2_3 Rh1_1 N3_1 C15_1 90.7(4) . . . . ?
N1_1 Rh1_1 N3_1 C15_1 103(8) . . . . ?
I1_1 Rh1_1 N3_1 C15_1 -88.6(4) . . . . ?
N3_1 Rh1_1 N4_1 C20_1 177.3(4) . . . . ?
N2_1 Rh1_1 N4_1 C20_1 82(3) . . . . ?
N2_3 Rh1_1 N4_1 C20_1 88.1(3) . . . . ?
N1_1 Rh1_1 N4_1 C20_1 -1.4(3) . . . . ?
I1_1 Rh1_1 N4_1 C20_1 -93.2(3) . . . . ?
N3_1 Rh1_1 N4_1 C17_1 2.6(4) . . . . ?
N2_1 Rh1_1 N4_1 C17_1 -93(3) . . . . ?
N2_3 Rh1_1 N4_1 C17_1 -86.6(4) . . . . ?
N1_1 Rh1_1 N4_1 C17_1 -176.1(4) . . . . ?
I1_1 Rh1_1 N4_1 C17_1 92.1(4) . . . . ?
C5_1 N1_1 C2_1 C1_1 -177.5(4) . . . . ?
Rh1_1 N1_1 C2_1 C1_1 2.5(6) . . . . ?
C5_1 N1_1 C2_1 C3_1 0.1(5) . . . . ?
Rh1_1 N1_1 C2_1 C3_1 -179.9(3) . . . . ?
C20_1 C1_1 C2_1 N1_1 0.9(7) . . . . ?
C20_1 C1_1 C2_1 C3_1 -176.3(4) . . . . ?
N1_1 C2_1 C3_1 C4_1 0.6(5) . . . . ?
C1_1 C2_1 C3_1 C4_1 178.3(4) . . . . ?
N1_1 C2_1 C3_1 C25_1 -177.1(4) . . . . ?
C1_1 C2_1 C3_1 C25_1 0.5(7) . . . . ?
C2_1 C3_1 C4_1 C5_1 -1.0(5) . . . . ?
C25_1 C3_1 C4_1 C5_1 176.7(4) . . . . ?
C2_1 C3_1 C4_1 C21_1 179.5(5) . . . . ?
C25_1 C3_1 C4_1 C21_1 -2.8(8) . . . . ?
C2_1 N1_1 C5_1 C6_1 179.2(4) . . . . ?
Rh1_1 N1_1 C5_1 C6_1 -0.9(6) . . . . ?
C2_1 N1_1 C5_1 C4_1 -0.7(5) . . . . ?
Rh1_1 N1_1 C5_1 C4_1 179.3(3) . . . . ?
C3_1 C4_1 C5_1 N1_1 1.1(5) . . . . ?
C21_1 C4_1 C5_1 N1_1 -179.5(5) . . . . ?
C3_1 C4_1 C5_1 C6_1 -178.8(4) . . . . ?
C21_1 C4_1 C5_1 C6_1 0.7(8) . . . . ?
N1_1 C5_1 C6_1 C7_1 -1.0(7) . . . . ?
C4_1 C5_1 C6_1 C7_1 178.8(5) . . . . ?
N1_1 C5_1 C6_1 C49_1 -179.4(4) . . . . ?
C4_1 C5_1 C6_1 C49_1 0.4(7) . . . . ?
C10_1 N2_1 C7_1 C6_1 178.5(4) . . . . ?
Rh1_1 N2_1 C7_1 C6_1 -3.2(7) . . . . ?
C10_1 N2_1 C7_1 C8_1 0.6(6) . . . . ?
Rh1_1 N2_1 C7_1 C8_1 178.9(3) . . . . ?
C5_1 C6_1 C7_1 N2_1 3.1(8) . . . . ?
C49_1 C6_1 C7_1 N2_1 -178.5(4) . . . . ?
C5_1 C6_1 C7_1 C8_1 -179.4(5) . . . . ?
C49_1 C6_1 C7_1 C8_1 -1.0(7) . . . . ?
N2_1 C7_1 C8_1 C9_1 0.0(6) . . . . ?
C6_1 C7_1 C8_1 C9_1 -177.8(5) . . . . ?
N2_1 C7_1 C8_1 C22_1 -177.5(6) . . . . ?
C6_1 C7_1 C8_1 C22_1 4.7(9) . . . . ?
C7_1 C8_1 C9_1 C10_1 -0.6(5) . . . . ?
C22_1 C8_1 C9_1 C10_1 177.1(5) . . . . ?
C7_1 C8_1 C9_1 C31_1 -179.6(5) . . . . ?
C22_1 C8_1 C9_1 C31_1 -1.9(9) . . . . ?
C7_1 N2_1 C10_1 C11_1 179.3(4) . . . . ?
Rh1_1 N2_1 C10_1 C11_1 0.9(7) . . . . ?
C7_1 N2_1 C10_1 C9_1 -0.9(6) . . . . ?
Rh1_1 N2_1 C10_1 C9_1 -179.4(3) . . . . ?
C8_1 C9_1 C10_1 N2_1 1.0(6) . . . . ?
C31_1 C9_1 C10_1 N2_1 -180.0(5) . . . . ?
C8_1 C9_1 C10_1 C11_1 -179.3(5) . . . . ?
C31_1 C9_1 C10_1 C11_1 -0.3(8) . . . . ?
N2_1 C10_1 C11_1 C12_1 -1.6(9) . . . . ?
C9_1 C10_1 C11_1 C12_1 178.7(5) . . . . ?
C15_1 N3_1 C12_1 C11_1 179.9(5) . . . . ?
Rh1_1 N3_1 C12_1 C11_1 2.1(7) . . . . ?
C15_1 N3_1 C12_1 C13_1 -1.6(6) . . . . ?
Rh1_1 N3_1 C12_1 C13_1 -179.3(3) . . . . ?
C10_1 C11_1 C12_1 N3_1 0.0(9) . . . . ?
C10_1 C11_1 C12_1 C13_1 -178.5(5) . . . . ?
N3_1 C12_1 C13_1 C14_1 2.7(6) . . . . ?
C11_1 C12_1 C13_1 C14_1 -178.7(5) . . . . ?
N3_1 C12_1 C13_1 C37_1 -172.7(4) . . . . ?
C11_1 C12_1 C13_1 C37_1 5.9(8) . . . . ?
C12_1 C13_1 C14_1 C15_1 -2.5(5) . . . . ?
C37_1 C13_1 C14_1 C15_1 172.7(5) . . . . ?
C12_1 C13_1 C14_1 C23_1 177.3(5) . . . . ?
C37_1 C13_1 C14_1 C23_1 -7.5(8) . . . . ?
C12_1 N3_1 C15_1 C16_1 177.5(5) . . . . ?
Rh1_1 N3_1 C15_1 C16_1 -4.9(7) . . . . ?
C12_1 N3_1 C15_1 C14_1 -0.1(6) . . . . ?
Rh1_1 N3_1 C15_1 C14_1 177.5(3) . . . . ?
C13_1 C14_1 C15_1 C16_1 -175.8(5) . . . . ?
C23_1 C14_1 C15_1 C16_1 4.3(9) . . . . ?
C13_1 C14_1 C15_1 N3_1 1.7(6) . . . . ?
C23_1 C14_1 C15_1 N3_1 -178.1(6) . . . . ?
N3_1 C15_1 C16_1 C17_1 -0.1(8) . . . . ?
C14_1 C15_1 C16_1 C17_1 177.2(5) . . . . ?
N3_1 C15_1 C16_1 C55_1 178.3(5) . . . . ?
C14_1 C15_1 C16_1 C55_1 -4.5(7) . . . . ?
C20_1 N4_1 C17_1 C16_1 177.2(4) . . . . ?
Rh1_1 N4_1 C17_1 C16_1 -7.3(7) . . . . ?
C20_1 N4_1 C17_1 C18_1 -3.7(5) . . . . ?
Rh1_1 N4_1 C17_1 C18_1 171.7(3) . . . . ?
C15_1 C16_1 C17_1 N4_1 6.4(8) . . . . ?
C55_1 C16_1 C17_1 N4_1 -172.0(4) . . . . ?
C15_1 C16_1 C17_1 C18_1 -172.5(5) . . . . ?
C55_1 C16_1 C17_1 C18_1 9.1(7) . . . . ?
N4_1 C17_1 C18_1 C19_1 2.8(5) . . . . ?
C16_1 C17_1 C18_1 C19_1 -178.2(4) . . . . ?
N4_1 C17_1 C18_1 C24_1 -174.2(5) . . . . ?
C16_1 C17_1 C18_1 C24_1 4.8(8) . . . . ?
C17_1 C18_1 C19_1 C20_1 -0.8(5) . . . . ?
C24_1 C18_1 C19_1 C20_1 176.4(4) . . . . ?
C17_1 C18_1 C19_1 C43_1 -176.5(4) . . . . ?
C24_1 C18_1 C19_1 C43_1 0.7(8) . . . . ?
C17_1 N4_1 C20_1 C1_1 -179.5(4) . . . . ?
Rh1_1 N4_1 C20_1 C1_1 4.8(6) . . . . ?
C17_1 N4_1 C20_1 C19_1 3.3(5) . . . . ?
Rh1_1 N4_1 C20_1 C19_1 -172.4(3) . . . . ?
C2_1 C1_1 C20_1 N4_1 -5.1(7) . . . . ?
C2_1 C1_1 C20_1 C19_1 171.9(4) . . . . ?
C18_1 C19_1 C20_1 N4_1 -1.5(5) . . . . ?
C43_1 C19_1 C20_1 N4_1 174.4(4) . . . . ?
C18_1 C19_1 C20_1 C1_1 -178.9(4) . . . . ?
C43_1 C19_1 C20_1 C1_1 -2.9(7) . . . . ?
C4_1 C3_1 C25_1 C26_1 -74.2(6) . . . . ?
C2_1 C3_1 C25_1 C26_1 103.1(5) . . . . ?
C3_1 C25_1 C26_1 C27_1 -72.9(6) . . . . ?
C25_1 C26_1 C27_1 C28_1 177.4(5) . . . . ?
C26_1 C27_1 C28_1 C29_1 -173.5(9) . . . . ?
C27_1 C28_1 C29_1 C30_1 176.4(12) . . . . ?
C8_1 C9_1 C31_1 C32_1 109.2(9) . . . . ?
C10_1 C9_1 C31_1 C32_1 -69.6(10) . . . . ?
C9_1 C31_1 C32_1 C33_1 158.2(9) . . . . ?
C31_1 C32_1 C33_1 C34_1 170.8(11) . . . . ?
C32_1 C33_1 C34_1 C35_1 177.2(15) . . . . ?
C33_1 C34_1 C35_1 C36_1 -168.0(19) . . . . ?
C32'_1 C33'_1 C34'_1 C35'_1 -177(4) . . . . ?
C33'_1 C34'_1 C35'_1 C36'_1 98(7) . . . . ?
C14_1 C13_1 C37_1 C38_1 -94.3(7) . . . . ?
C12_1 C13_1 C37_1 C38_1 80.0(6) . . . . ?
C13_1 C37_1 C38_1 C39_1 71.6(8) . . . . ?
C37_1 C38_1 C39_1 C40_1 -171.7(10) . . . . ?
C38_1 C39_1 C40_1 C41_1 -178.1(14) . . . . ?
C39_1 C40_1 C41_1 C42_1 -169.7(17) . . . . ?
C39'_1 C40'_1 C41'_1 C42'_1 -173.4(17) . . . . ?
C18_1 C19_1 C43_1 C44_1 98.6(6) . . . . ?
C20_1 C19_1 C43_1 C44_1 -76.4(6) . . . . ?
C19_1 C43_1 C44_1 C45_1 -61.9(6) . . . . ?
C43_1 C44_1 C45_1 C46_1 -172.0(4) . . . . ?
C44_1 C45_1 C46_1 C47_1 -178.1(6) . . . . ?
C45_1 C46_1 C47_1 C48_1 -178.4(8) . . . . ?
C5_1 C6_1 C49_1 C54_1 90.7(6) . . . . ?
C7_1 C6_1 C49_1 C54_1 -87.8(6) . . . . ?
C5_1 C6_1 C49_1 C50_1 -91.4(6) . . . . ?
C7_1 C6_1 C49_1 C50_1 90.1(6) . . . . ?
C54_1 C49_1 C50_1 C51_1 2.1(9) . . . . ?
C6_1 C49_1 C50_1 C51_1 -175.9(6) . . . . ?
C49_1 C50_1 C51_1 C52_1 -0.5(10) . . . . ?
C50_1 C51_1 C52_1 C53_1 -2.6(12) . . . . ?
C51_1 C52_1 C53_1 C54_1 4.1(12) . . . . ?
C50_1 C49_1 C54_1 C53_1 -0.6(9) . . . . ?
C6_1 C49_1 C54_1 C53_1 177.4(6) . . . . ?
C52_1 C53_1 C54_1 C49_1 -2.5(11) . . . . ?
C15_1 C16_1 C55_1 C60_1 -98.3(6) . . . . ?
C17_1 C16_1 C55_1 C60_1 80.3(6) . . . . ?
C15_1 C16_1 C55_1 C56_1 79.6(7) . . . . ?
C17_1 C16_1 C55_1 C56_1 -101.9(6) . . . . ?
C60_1 C55_1 C56_1 C57_1 -0.5(9) . . . . ?
C16_1 C55_1 C56_1 C57_1 -178.3(6) . . . . ?
C55_1 C56_1 C57_1 C58_1 0.7(11) . . . . ?
C56_1 C57_1 C58_1 C59_1 -0.2(12) . . . . ?
C57_1 C58_1 C59_1 C60_1 -0.6(11) . . . . ?
C56_1 C55_1 C60_1 C59_1 -0.3(8) . . . . ?
C16_1 C55_1 C60_1 C59_1 177.6(5) . . . . ?
C58_1 C59_1 C60_1 C55_1 0.8(9) . . . . ?
N4_2 Rh1_2 N1_2 C5_2 -176.3(4) . . . . ?
N3_2 Rh1_2 N1_2 C5_2 54(6) . . . . ?
N2_2 Rh1_2 N1_2 C5_2 6.1(4) . . . . ?
N1_3 Rh1_2 N1_2 C5_2 92.5(4) . . . . ?
I1_2 Rh1_2 N1_2 C5_2 -86.0(4) . . . . ?
N4_2 Rh1_2 N1_2 C2_2 -0.3(4) . . . . ?
N3_2 Rh1_2 N1_2 C2_2 -130(6) . . . . ?
N2_2 Rh1_2 N1_2 C2_2 -177.9(4) . . . . ?
N1_3 Rh1_2 N1_2 C2_2 -91.5(4) . . . . ?
I1_2 Rh1_2 N1_2 C2_2 89.9(3) . . . . ?
N4_2 Rh1_2 N2_2 C7_2 -97(4) . . . . ?
N3_2 Rh1_2 N2_2 C7_2 -177.9(4) . . . . ?
N1_2 Rh1_2 N2_2 C7_2 0.8(4) . . . . ?
N1_3 Rh1_2 N2_2 C7_2 -90.8(4) . . . . ?
I1_2 Rh1_2 N2_2 C7_2 90.0(4) . . . . ?
N4_2 Rh1_2 N2_2 C10_2 73(4) . . . . ?
N3_2 Rh1_2 N2_2 C10_2 -8.6(4) . . . . ?
N1_2 Rh1_2 N2_2 C10_2 170.1(4) . . . . ?
N1_3 Rh1_2 N2_2 C10_2 78.4(4) . . . . ?
I1_2 Rh1_2 N2_2 C10_2 -100.7(4) . . . . ?
N4_2 Rh1_2 N3_2 C12_2 -171.7(4) . . . . ?
N2_2 Rh1_2 N3_2 C12_2 6.0(4) . . . . ?
N1_2 Rh1_2 N3_2 C12_2 -42(6) . . . . ?
N1_3 Rh1_2 N3_2 C12_2 -80.4(4) . . . . ?
I1_2 Rh1_2 N3_2 C12_2 98.2(4) . . . . ?
N4_2 Rh1_2 N3_2 C15_2 4.2(4) . . . . ?
N2_2 Rh1_2 N3_2 C15_2 -178.2(4) . . . . ?
N1_2 Rh1_2 N3_2 C15_2 134(6) . . . . ?
N1_3 Rh1_2 N3_2 C15_2 95.5(4) . . . . ?
I1_2 Rh1_2 N3_2 C15_2 -86.0(4) . . . . ?
N3_2 Rh1_2 N4_2 C20_2 177.5(4) . . . . ?
N2_2 Rh1_2 N4_2 C20_2 96(4) . . . . ?
N1_2 Rh1_2 N4_2 C20_2 -1.1(4) . . . . ?
N1_3 Rh1_2 N4_2 C20_2 90.4(4) . . . . ?
I1_2 Rh1_2 N4_2 C20_2 -90.4(4) . . . . ?
N3_2 Rh1_2 N4_2 C17_2 -2.2(4) . . . . ?
N2_2 Rh1_2 N4_2 C17_2 -84(4) . . . . ?
N1_2 Rh1_2 N4_2 C17_2 179.1(4) . . . . ?
N1_3 Rh1_2 N4_2 C17_2 -89.3(4) . . . . ?
I1_2 Rh1_2 N4_2 C17_2 89.8(4) . . . . ?
C20_2 C1_2 C2_2 N1_2 -1.0(9) . . . . ?
C20_2 C1_2 C2_2 C3_2 176.4(5) . . . . ?
C5_2 N1_2 C2_2 C1_2 178.0(5) . . . . ?
Rh1_2 N1_2 C2_2 C1_2 1.3(7) . . . . ?
C5_2 N1_2 C2_2 C3_2 0.3(5) . . . . ?
Rh1_2 N1_2 C2_2 C3_2 -176.5(3) . . . . ?
C1_2 C2_2 C3_2 C4_2 -177.8(5) . . . . ?
N1_2 C2_2 C3_2 C4_2 0.1(6) . . . . ?
C1_2 C2_2 C3_2 C25_2 1.1(8) . . . . ?
N1_2 C2_2 C3_2 C25_2 178.9(5) . . . . ?
C2_2 C3_2 C4_2 C5_2 -0.3(6) . . . . ?
C25_2 C3_2 C4_2 C5_2 -179.1(5) . . . . ?
C2_2 C3_2 C4_2 C21_2 176.9(5) . . . . ?
C25_2 C3_2 C4_2 C21_2 -1.9(9) . . . . ?
C2_2 N1_2 C5_2 C6_2 176.2(4) . . . . ?
Rh1_2 N1_2 C5_2 C6_2 -7.4(6) . . . . ?
C2_2 N1_2 C5_2 C4_2 -0.5(5) . . . . ?
Rh1_2 N1_2 C5_2 C4_2 175.9(3) . . . . ?
C3_2 C4_2 C5_2 N1_2 0.5(5) . . . . ?
C21_2 C4_2 C5_2 N1_2 -176.6(5) . . . . ?
C3_2 C4_2 C5_2 C6_2 -176.0(5) . . . . ?
C21_2 C4_2 C5_2 C6_2 6.9(8) . . . . ?
N1_2 C5_2 C6_2 C7_2 0.0(7) . . . . ?
C4_2 C5_2 C6_2 C7_2 176.0(4) . . . . ?
N1_2 C5_2 C6_2 C49_2 -176.0(4) . . . . ?
C4_2 C5_2 C6_2 C49_2 -0.1(7) . . . . ?
C10_2 N2_2 C7_2 C6_2 -177.6(4) . . . . ?
Rh1_2 N2_2 C7_2 C6_2 -6.9(7) . . . . ?
C10_2 N2_2 C7_2 C8_2 -0.5(5) . . . . ?
Rh1_2 N2_2 C7_2 C8_2 170.2(3) . . . . ?
C5_2 C6_2 C7_2 N2_2 7.4(7) . . . . ?
C49_2 C6_2 C7_2 N2_2 -176.5(4) . . . . ?
C5_2 C6_2 C7_2 C8_2 -169.2(4) . . . . ?
C49_2 C6_2 C7_2 C8_2 6.9(7) . . . . ?
N2_2 C7_2 C8_2 C9_2 1.2(5) . . . . ?
C6_2 C7_2 C8_2 C9_2 178.2(4) . . . . ?
N2_2 C7_2 C8_2 C22_2 -177.9(5) . . . . ?
C6_2 C7_2 C8_2 C22_2 -0.9(8) . . . . ?
C7_2 C8_2 C9_2 C10_2 -1.3(5) . . . . ?
C22_2 C8_2 C9_2 C10_2 177.8(5) . . . . ?
C7_2 C8_2 C9_2 C31_2 -178.7(4) . . . . ?
C22_2 C8_2 C9_2 C31_2 0.4(8) . . . . ?
C7_2 N2_2 C10_2 C11_2 -179.5(4) . . . . ?
Rh1_2 N2_2 C10_2 C11_2 9.3(7) . . . . ?
C7_2 N2_2 C10_2 C9_2 -0.3(5) . . . . ?
Rh1_2 N2_2 C10_2 C9_2 -171.6(3) . . . . ?
C8_2 C9_2 C10_2 N2_2 1.1(5) . . . . ?
C31_2 C9_2 C10_2 N2_2 178.7(4) . . . . ?
C8_2 C9_2 C10_2 C11_2 -179.8(4) . . . . ?
C31_2 C9_2 C10_2 C11_2 -2.2(7) . . . . ?
N2_2 C10_2 C11_2 C12_2 -4.5(8) . . . . ?
C9_2 C10_2 C11_2 C12_2 176.4(4) . . . . ?
C15_2 N3_2 C12_2 C11_2 179.9(4) . . . . ?
Rh1_2 N3_2 C12_2 C11_2 -3.5(6) . . . . ?
C15_2 N3_2 C12_2 C13_2 -0.2(5) . . . . ?
Rh1_2 N3_2 C12_2 C13_2 176.4(3) . . . . ?
C10_2 C11_2 C12_2 N3_2 1.3(7) . . . . ?
C10_2 C11_2 C12_2 C13_2 -178.7(4) . . . . ?
N3_2 C12_2 C13_2 C14_2 1.4(5) . . . . ?
C11_2 C12_2 C13_2 C14_2 -178.7(4) . . . . ?
N3_2 C12_2 C13_2 C37_2 -175.0(4) . . . . ?
C11_2 C12_2 C13_2 C37_2 5.0(7) . . . . ?
C12_2 C13_2 C14_2 C15_2 -1.9(5) . . . . ?
C37_2 C13_2 C14_2 C15_2 174.4(4) . . . . ?
C12_2 C13_2 C14_2 C23_2 175.1(4) . . . . ?
C37_2 C13_2 C14_2 C23_2 -8.6(8) . . . . ?
C12_2 N3_2 C15_2 C16_2 172.5(4) . . . . ?
Rh1_2 N3_2 C15_2 C16_2 -4.0(6) . . . . ?
C12_2 N3_2 C15_2 C14_2 -1.0(5) . . . . ?
Rh1_2 N3_2 C15_2 C14_2 -177.5(3) . . . . ?
C13_2 C14_2 C15_2 C16_2 -171.6(4) . . . . ?
C23_2 C14_2 C15_2 C16_2 11.8(8) . . . . ?
C13_2 C14_2 C15_2 N3_2 1.9(5) . . . . ?
C23_2 C14_2 C15_2 N3_2 -174.7(5) . . . . ?
N3_2 C15_2 C16_2 C17_2 0.1(7) . . . . ?
C14_2 C15_2 C16_2 C17_2 172.6(4) . . . . ?
N3_2 C15_2 C16_2 C55_2 -173.7(4) . . . . ?
C14_2 C15_2 C16_2 C55_2 -1.2(7) . . . . ?
C20_2 N4_2 C17_2 C16_2 180.0(4) . . . . ?
Rh1_2 N4_2 C17_2 C16_2 -0.3(7) . . . . ?
C20_2 N4_2 C17_2 C18_2 -1.4(6) . . . . ?
Rh1_2 N4_2 C17_2 C18_2 178.4(3) . . . . ?
C15_2 C16_2 C17_2 N4_2 2.1(8) . . . . ?
C55_2 C16_2 C17_2 N4_2 175.9(4) . . . . ?
C15_2 C16_2 C17_2 C18_2 -176.3(4) . . . . ?
C55_2 C16_2 C17_2 C18_2 -2.5(7) . . . . ?
N4_2 C17_2 C18_2 C19_2 0.9(6) . . . . ?
C16_2 C17_2 C18_2 C19_2 179.5(5) . . . . ?
N4_2 C17_2 C18_2 C24_2 -177.3(5) . . . . ?
C16_2 C17_2 C18_2 C24_2 1.3(9) . . . . ?
C17_2 C18_2 C19_2 C20_2 -0.1(5) . . . . ?
C24_2 C18_2 C19_2 C20_2 178.3(5) . . . . ?
C17_2 C18_2 C19_2 C43_2 -177.7(5) . . . . ?
C24_2 C18_2 C19_2 C43_2 0.7(9) . . . . ?
C17_2 N4_2 C20_2 C1_2 -178.5(5) . . . . ?
Rh1_2 N4_2 C20_2 C1_2 1.8(7) . . . . ?
C17_2 N4_2 C20_2 C19_2 1.4(6) . . . . ?
Rh1_2 N4_2 C20_2 C19_2 -178.4(3) . . . . ?
C2_2 C1_2 C20_2 N4_2 -0.7(9) . . . . ?
C2_2 C1_2 C20_2 C19_2 179.5(5) . . . . ?
C18_2 C19_2 C20_2 N4_2 -0.8(6) . . . . ?
C43_2 C19_2 C20_2 N4_2 176.9(5) . . . . ?
C18_2 C19_2 C20_2 C1_2 179.0(5) . . . . ?
C43_2 C19_2 C20_2 C1_2 -3.2(8) . . . . ?
C4_2 C3_2 C25_2 C26_2 -97.5(7) . . . . ?
C2_2 C3_2 C25_2 C26_2 83.9(7) . . . . ?
C3_2 C25_2 C26_2 C27_2 55.5(14) . . . . ?
C25_2 C26_2 C27_2 C28_2 164.0(15) . . . . ?
C26_2 C27_2 C28_2 C29_2 -167.3(16) . . . . ?
C27_2 C28_2 C29_2 C30_2 78(3) . . . . ?
C27'_2 C28'_2 C29'_2 C30'_2 119(3) . . . . ?
C8_2 C9_2 C31_2 C32_2 103.7(6) . . . . ?
C10_2 C9_2 C31_2 C32_2 -73.3(6) . . . . ?
C9_2 C31_2 C32_2 C33_2 -61.8(6) . . . . ?
C31_2 C32_2 C33_2 C34_2 176.2(6) . . . . ?
C32_2 C33_2 C34_2 C35_2 179.0(11) . . . . ?
C33_2 C34_2 C35_2 C36_2 170.6(10) . . . . ?
C14_2 C13_2 C37_2 C38_2 -71.2(6) . . . . ?
C12_2 C13_2 C37_2 C38_2 104.4(5) . . . . ?
C13_2 C37_2 C38_2 C39_2 -67.7(6) . . . . ?
C37_2 C38_2 C39_2 C40_2 173.3(5) . . . . ?
C38_2 C39_2 C40_2 C41_2 176.0(5) . . . . ?
C39_2 C40_2 C41_2 C42_2 178.7(6) . . . . ?
C18_2 C19_2 C43_2 C44_2 86.1(9) . . . . ?
C20_2 C19_2 C43_2 C44_2 -91.2(9) . . . . ?
C19_2 C43_2 C44_2 C45_2 -176.0(10) . . . . ?
C43_2 C44_2 C45_2 C46_2 -144.3(14) . . . . ?
C44_2 C45_2 C46_2 C47_2 156.6(18) . . . . ?
C45_2 C46_2 C47_2 C48_2 69(3) . . . . ?
C44'_2 C45'_2 C46'_2 C47'_2 -155(2) . . . . ?
C45'_2 C46'_2 C47'_2 C48'_2 64(4) . . . . ?
C7_2 C6_2 C49_2 C50_2 -98.3(6) . . . . ?
C5_2 C6_2 C49_2 C50_2 78.1(6) . . . . ?
C7_2 C6_2 C49_2 C54_2 81.1(6) . . . . ?
C5_2 C6_2 C49_2 C54_2 -102.5(6) . . . . ?
C54_2 C49_2 C50_2 C51_2 -1.6(9) . . . . ?
C6_2 C49_2 C50_2 C51_2 177.7(6) . . . . ?
C49_2 C50_2 C51_2 C52_2 0.0(12) . . . . ?
C50_2 C51_2 C52_2 C53_2 2.4(13) . . . . ?
C51_2 C52_2 C53_2 C54_2 -3.1(12) . . . . ?
C50_2 C49_2 C54_2 C53_2 0.9(8) . . . . ?
C6_2 C49_2 C54_2 C53_2 -178.5(5) . . . . ?
C52_2 C53_2 C54_2 C49_2 1.5(10) . . . . ?
C15_2 C16_2 C55_2 C56_2 84.1(6) . . . . ?
C17_2 C16_2 C55_2 C56_2 -90.2(6) . . . . ?
C15_2 C16_2 C55_2 C60_2 -96.9(6) . . . . ?
C17_2 C16_2 C55_2 C60_2 88.8(6) . . . . ?
C60_2 C55_2 C56_2 C57_2 -1.8(8) . . . . ?
C16_2 C55_2 C56_2 C57_2 177.2(5) . . . . ?
C55_2 C56_2 C57_2 C58_2 1.6(10) . . . . ?
C56_2 C57_2 C58_2 C59_2 -1.3(11) . . . . ?
C57_2 C58_2 C59_2 C60_2 1.2(11) . . . . ?
C58_2 C59_2 C60_2 C55_2 -1.4(9) . . . . ?
C56_2 C55_2 C60_2 C59_2 1.8(8) . . . . ?
C16_2 C55_2 C60_2 C59_2 -177.3(5) . . . . ?
N4_2 Rh1_2 N1_3 C12_3 46.3(4) . . . . ?
N3_2 Rh1_2 N1_3 C12_3 -41.3(4) . . . . ?
N2_2 Rh1_2 N1_3 C12_3 -133.4(4) . . . . ?
N1_2 Rh1_2 N1_3 C12_3 139.8(4) . . . . ?
I1_2 Rh1_2 N1_3 C12_3 -103(4) . . . . ?
N4_2 Rh1_2 N1_3 C1_3 -140.8(4) . . . . ?
N3_2 Rh1_2 N1_3 C1_3 131.5(4) . . . . ?
N2_2 Rh1_2 N1_3 C1_3 39.4(4) . . . . ?
N1_2 Rh1_2 N1_3 C1_3 -47.4(4) . . . . ?
I1_2 Rh1_2 N1_3 C1_3 70(4) . . . . ?
N4_1 Rh1_1 N2_3 C6_3 123.1(4) . . . . ?
N3_1 Rh1_1 N2_3 C6_3 35.0(4) . . . . ?
N2_1 Rh1_1 N2_3 C6_3 -57.1(4) . . . . ?
N1_1 Rh1_1 N2_3 C6_3 -144.7(4) . . . . ?
I1_1 Rh1_1 N2_3 C6_3 61(5) . . . . ?
N4_1 Rh1_1 N2_3 C7_3 -47.1(3) . . . . ?
N3_1 Rh1_1 N2_3 C7_3 -135.2(4) . . . . ?
N2_1 Rh1_1 N2_3 C7_3 132.6(3) . . . . ?
N1_1 Rh1_1 N2_3 C7_3 45.1(3) . . . . ?
I1_1 Rh1_1 N2_3 C7_3 -109(5) . . . . ?
C12_3 N1_3 C1_3 C2_3 4.3(7) . . . . ?
Rh1_2 N1_3 C1_3 C2_3 -168.4(4) . . . . ?
N1_3 C1_3 C2_3 C13_3 -2.4(7) . . . . ?
N1_3 C1_3 C2_3 C3_3 179.0(5) . . . . ?
C1_3 C2_3 C3_3 C4_3 -179.5(6) . . . . ?
C13_3 C2_3 C3_3 C4_3 2.0(9) . . . . ?
C2_3 C3_3 C4_3 C5_3 -2.0(9) . . . . ?
C3_3 C4_3 C5_3 C6_3 -176.3(6) . . . . ?
C3_3 C4_3 C5_3 C14_3 1.2(9) . . . . ?
C7_3 N2_3 C6_3 C5_3 -0.9(7) . . . . ?
Rh1_1 N2_3 C6_3 C5_3 -171.1(4) . . . . ?
C14_3 C5_3 C6_3 N2_3 1.1(8) . . . . ?
C4_3 C5_3 C6_3 N2_3 178.6(5) . . . . ?
C6_3 N2_3 C7_3 C8_3 0.3(7) . . . . ?
Rh1_1 N2_3 C7_3 C8_3 170.7(3) . . . . ?
N2_3 C7_3 C8_3 C14_3 0.0(7) . . . . ?
N2_3 C7_3 C8_3 C9_3 -178.7(5) . . . . ?
C7_3 C8_3 C9_3 C10_3 177.8(5) . . . . ?
C14_3 C8_3 C9_3 C10_3 -0.9(8) . . . . ?
C8_3 C9_3 C10_3 C11_3 1.0(8) . . . . ?
C9_3 C10_3 C11_3 C13_3 -1.2(8) . . . . ?
C9_3 C10_3 C11_3 C12_3 179.6(5) . . . . ?
C1_3 N1_3 C12_3 C11_3 -3.4(7) . . . . ?
Rh1_2 N1_3 C12_3 C11_3 169.3(4) . . . . ?
C13_3 C11_3 C12_3 N1_3 0.7(7) . . . . ?
C10_3 C11_3 C12_3 N1_3 180.0(5) . . . . ?
C12_3 C11_3 C13_3 C14_3 -179.5(4) . . . . ?
C10_3 C11_3 C13_3 C14_3 1.2(7) . . . . ?
C12_3 C11_3 C13_3 C2_3 1.0(7) . . . . ?
C10_3 C11_3 C13_3 C2_3 -178.3(5) . . . . ?
C1_3 C2_3 C13_3 C14_3 -179.7(4) . . . . ?
C3_3 C2_3 C13_3 C14_3 -1.1(7) . . . . ?
C1_3 C2_3 C13_3 C11_3 -0.2(7) . . . . ?
C3_3 C2_3 C13_3 C11_3 178.4(5) . . . . ?
C7_3 C8_3 C14_3 C13_3 -177.9(4) . . . . ?
C9_3 C8_3 C14_3 C13_3 0.9(7) . . . . ?
C7_3 C8_3 C14_3 C5_3 0.3(7) . . . . ?
C9_3 C8_3 C14_3 C5_3 179.0(5) . . . . ?
C11_3 C13_3 C14_3 C8_3 -1.1(6) . . . . ?
C2_3 C13_3 C14_3 C8_3 178.4(5) . . . . ?
C11_3 C13_3 C14_3 C5_3 -179.2(5) . . . . ?
C2_3 C13_3 C14_3 C5_3 0.3(6) . . . . ?
C6_3 C5_3 C14_3 C8_3 -0.8(7) . . . . ?
C4_3 C5_3 C14_3 C8_3 -178.4(5) . . . . ?
C6_3 C5_3 C14_3 C13_3 177.3(4) . . . . ?
C4_3 C5_3 C14_3 C13_3 -0.3(7) . . . . ?
